data_7052495
loop_
_publ_author_name
'George, Sumod'
'Nangia, Ashwini'
'Bagieu-Beucher, Muriel'
'Masse, Ren\'e'
'Nicoud, Jean-Fran\,cois'

_publ_section_title
;
 Crystal engineering of two-dimensional polar layer structures:
 hydrogen bond networks in some N-meta-phenylpyrimidinones
;
_journal_issue 3
_journal_name_full 'New Journal of Chemistry'
_journal_page_first 568
_journal_paper_doi 10.1039/b207090a
_journal_volume 27
_journal_year 2003
_chemical_formula_moiety 'C12 H10 F N2 O '
_chemical_formula_sum 'C12 H10 F N2 O'
_chemical_formula_weight 217.22
_space_group_IT_number 62
_symmetry_cell_setting orthorhombic
_symmetry_Int_Tables_number 62
_symmetry_space_group_name_Hall '-P 2ac 2n'
_symmetry_space_group_name_H-M 'P n m a'
_cell_angle_alpha 90
_cell_angle_beta 90
_cell_angle_gamma 90
_cell_formula_units_Z 4
_cell_length_a 7.0475(10)
_cell_length_b 7.438(3)
_cell_length_c 20.763(4)
_cell_measurement_reflns_used 25
_cell_measurement_temperature 296.2
_cell_measurement_theta_max 11.0
_cell_measurement_theta_min 9.3
_cell_volume 1088.4(5)
_computing_cell_refinement 'MSC/AFC Diffractometer Control'
_computing_data_collection 'MSC/AFC Diffractometer Control'
_computing_data_reduction 'teXsan for Windows version 1.06 (MSC, 1997-1999)'
_computing_publication_material 'teXsan for Windows version 1.06 (MSC, 1997-1999)'
_computing_structure_refinement 'teXsan for Windows version 1.06 (MSC, 1997-1999)'
_computing_structure_solution
;
SIR92 (Altomare, et. al. 1994)
;
_diffrn_ambient_temperature 296.2
_diffrn_measurement_device CAD4
_diffrn_measurement_method \w-2\q
_diffrn_orient_matrix_UB_11 0.01467
_diffrn_orient_matrix_UB_12 0.03276
_diffrn_orient_matrix_UB_13 0.04643
_diffrn_orient_matrix_UB_21 0.14103
_diffrn_orient_matrix_UB_22 -0.00839
_diffrn_orient_matrix_UB_23 -0.00437
_diffrn_orient_matrix_UB_31 0.00541
_diffrn_orient_matrix_UB_32 0.13012
_diffrn_orient_matrix_UB_33 -0.01205
_diffrn_radiation_detector 'scintillation counter'
_diffrn_radiation_monochromator graphite
_diffrn_radiation_source 'X-ray tube'
_diffrn_radiation_type 'Mo K\a'
_diffrn_radiation_wavelength 0.7107
_diffrn_reflns_av_R_equivalents 0.05210
_diffrn_reflns_av_sigmaI/netI 0.079
_diffrn_reflns_limit_h_max 8
_diffrn_reflns_limit_h_min 0
_diffrn_reflns_limit_k_max 8
_diffrn_reflns_limit_k_min -8
_diffrn_reflns_limit_l_max 0
_diffrn_reflns_limit_l_min -24
_diffrn_reflns_number 2148
_diffrn_reflns_reduction_process 'Lp corrections applied'
_diffrn_reflns_theta_max 24.97
_diffrn_reflns_theta_min 1.96
_diffrn_standards_decay_% -4.31
_diffrn_standards_interval_count 7200s
_diffrn_standards_number 2
_exptl_absorpt_coefficient_mu '0.098 mm-1'
_exptl_absorpt_correction_type none
_exptl_crystal_colour colourless
_exptl_crystal_density_diffrn 1.326
_exptl_crystal_density_meas ?
_exptl_crystal_description rectangle
_exptl_crystal_F_000 452.00
_exptl_crystal_size_max 0.11
_exptl_crystal_size_mid 0.35
_exptl_crystal_size_min 0.40
_refine_diff_density_max 0.39
_refine_diff_density_min -0.44
_refine_ls_extinction_coef 0.000000347
_refine_ls_extinction_expression 'equ(3) Acta Cryst.(1968) A24, p213.'
_refine_ls_extinction_method 'Zachariasen (1967)'
_refine_ls_goodness_of_fit_all 2.097
_refine_ls_goodness_of_fit_ref 2.100
_refine_ls_hydrogen_treatment noref
_refine_ls_matrix_type full
_refine_ls_number_constraints 0
_refine_ls_number_parameters 94
_refine_ls_number_reflns 707
_refine_ls_number_restraints 0
_refine_ls_R_factor_all 0.0870
_refine_ls_R_factor_gt 0.0870
_refine_ls_shift/su_max 0.0000
_refine_ls_shift/su_mean 0.0000
_refine_ls_structure_factor_coef F
_refine_ls_weighting_details 'w = 1/[\s^2^(Fo) + 0.00031|Fo|^2^]'
_refine_ls_weighting_scheme sigma
_refine_ls_wR_factor_all 0.0710
_refine_ls_wR_factor_ref 0.0710
_reflns_number_gt 707
_reflns_number_total 1164
_reflns_threshold_expression I>0.50\s(I)
_cod_data_source_file b207090a.txt
_cod_data_source_block 4
_cod_original_cell_volume 1088.4(4)
_cod_original_sg_symbol_H-M 'P n m a    '
_cod_original_formula_sum 'C12 H10 F N2 O '
_cod_database_code 7052495

loop_
_symmetry_equiv_pos_as_xyz
'   +x,   +y,   +z'
1/2+x,1/2-y,1/2-z
'   -x,1/2+y,   -z'
'1/2-x,   -y,1/2+z'
'   -x,   -y,   -z'
1/2-x,1/2+y,1/2+z
'   +x,1/2-y,   +z'
'1/2+x,   +y,1/2-z'

loop_
_atom_site_label
_atom_site_fract_x
_atom_site_fract_y
_atom_site_fract_z
_atom_site_U_iso_or_equiv
_atom_site_occupancy
_atom_site_refinement_flags
_atom_site_adp_type
_atom_site_calc_flag
_atom_site_calc_attached_atom
F(1) 1.0350(5) -0.0293(6) 0.2195(2) 0.125(2) 0.500 S Uani d ?
O(1) 1.0664(3) 0.2500 -0.00861(11) 0.1127(12) 1.00 ST Uani d ?
N(1) 0.7733(3) 0.2500 0.03505(11) 0.0557(9) 1.00 ST Uani d ?
N(2) 0.8181(4) 0.2500 -0.07912(12) 0.0736(11) 1.00 ST Uani d ?
C(1) 0.8941(5) 0.2500 -0.0188(2) 0.072(1) 1.00 ST Uani d ?
C(2) 0.6349(5) 0.2500 -0.0852(2) 0.0582(12) 1.00 ST Uani d ?
C(3) 0.5098(5) 0.2500 -0.0331(2) 0.0628(13) 1.00 ST Uani d ?
C(4) 0.5814(4) 0.2500 0.0273(2) 0.0555(12) 1.00 ST Uani d ?
C(5) 0.8591(4) 0.2500 0.0976(2) 0.0589(13) 1.00 ST Uani d ?
C(6) 0.9038(3) 0.0922(5) 0.12641(12) 0.0761(10) 1.00 . Uani d ?
C(7) 0.9882(4) 0.0912(9) 0.1854(1) 0.116(2) 1.00 . Uani d ?
C(8) 1.0336(6) 0.2500 0.2156(2) 0.136(3) 1.00 ST Uani d ?
C(9) 0.5610(5) 0.2500 -0.1526(2) 0.086(2) 1.00 ST Uani d ?
C(10) 0.4588(4) 0.2500 0.0866(2) 0.076(1) 1.00 ST Uani d ?
H(1) 0.3785 0.2500 -0.0403 0.073 1.00 S Uiso d ?
H(2) 0.8782 -0.0210 0.1053 0.091 1.00 . Uiso c ?
H(3) 1.0995 0.2500 0.2561 0.094 1.00 S Uiso d ?
H(4) 0.4209 0.2500 -0.1460 0.103 1.00 S Uiso d ?
H(5) 0.5975 0.3532 -0.1721 0.103 1.00 . Uiso c ?
H(6) 0.5420 0.2500 0.1233 0.087 1.00 S Uiso d ?
H(7) 0.3835 0.3532 0.0862 0.087 1.00 . Uiso c ?

loop_
_atom_site_aniso_label
_atom_site_aniso_U_11
_atom_site_aniso_U_22
_atom_site_aniso_U_33
_atom_site_aniso_U_12
_atom_site_aniso_U_13
_atom_site_aniso_U_23
F(1) 0.149(4) 0.142(5) 0.084(3) 0.054(3) 0.003(2) 0.046(3)
O(1) 0.033(1) 0.247(4) 0.058(2) 0.0000 0.0005(12) 0.0000
N(1) 0.032(1) 0.087(3) 0.048(2) 0.0000 0.0025(13) 0.0000
N(2) 0.047(2) 0.125(3) 0.050(2) 0.0000 0.000(1) 0.0000
C(1) 0.043(2) 0.121(4) 0.052(2) 0.0000 -0.001(2) 0.0000
C(2) 0.046(2) 0.075(3) 0.053(2) 0.0000 -0.001(2) 0.0000
C(3) 0.044(2) 0.089(3) 0.055(2) 0.0000 -0.002(2) 0.0000
C(4) 0.035(2) 0.075(3) 0.056(2) 0.0000 0.006(2) 0.0000
C(5) 0.031(2) 0.100(4) 0.046(2) 0.0000 -0.002(2) 0.0000
C(6) 0.052(1) 0.112(3) 0.064(2) 0.007(2) 0.0015(13) 0.015(2)
C(7) 0.069(2) 0.217(5) 0.062(2) 0.020(3) -0.004(2) 0.039(3)
C(8) 0.041(3) 0.33(1) 0.041(3) 0.0000 -0.005(2) 0.0000
C(9) 0.072(3) 0.121(4) 0.064(2) 0.0000 -0.012(2) 0.0000
C(10) 0.042(2) 0.121(4) 0.065(2) 0.0000 0.008(2) 0.0000

loop_
_atom_type_symbol
_atom_type_oxidation_number
_atom_type_number_in_cell
_atom_type_scat_dispersion_real
_atom_type_scat_dispersion_imag
_atom_type_scat_source
C 0 48 0.002 0.002
;International Tables for Crystallography
(1992, Vol. C, Table 6.1.1.2)
;
H 0 40 0.000 0.000
;International Tables for Crystallography
(1992, Vol. C, Table 6.1.1.2)
;
N 0 8 0.004 0.003
;International Tables for Crystallography
(1992, Vol. C, Table 6.1.1.2)
;
O 0 4 0.008 0.006
;International Tables for Crystallography
(1992, Vol. C, Table 6.1.1.2)
;
F 0 4 0.014 0.010
;International Tables for Crystallography
(1992, Vol. C, Table 6.1.1.2)
;

loop_
_geom_angle_atom_site_label_1
_geom_angle_atom_site_label_2
_geom_angle_atom_site_label_3
_geom_angle
_geom_angle_site_symmetry_1
_geom_angle_site_symmetry_2
_geom_angle_site_symmetry_3
_geom_angle_publ_flag
F1 F1 N2 62.05(11) 7_545 7_545 7_545 ?
F1 F1 C5 126.40(12) 7_545 7_545 7_545 ?
F1 F1 C6 112.9(2) 7_545 7_545 7_545 ?
F1 F1 C7 138.9(5) 7_545 7_545 7_545 ?
F1 F1 C7 166.53(11) 7_545 7_545 7_545 ?
F1 F1 C8 177.8(3) 7_545 7_545 7_545 ?
F1 F1 C9 59.07(13) 7_545 7_545 7_545 ?
F1 F1 C9 62.61(11) 7_545 7_545 7_545 ?
F1 F1 H2 91.4 7_545 7_545 7_545 no
F1 F1 H3 156.9 7_545 7_545 7_545 no
F1 F1 H4 59.7 7_545 7_545 7_545 no
F1 F1 H5 70.3 7_545 7_545 7_545 no
F1 F1 H5 45.3 7_545 7_545 7_545 no
F1 F1 H5 72.5 7_545 7_545 7_545 no
N2 F1 C5 77.36(13) 3_745 3_745 3_745 ?
N2 F1 C6 66.9(2) 3_745 3_745 3_745 ?
N2 F1 C7 86.6(4) 3_745 3_745 3_745 ?
N2 F1 C7 108.0(2) 3_745 3_745 3_745 ?
N2 F1 C8 115.9(3) 3_745 3_745 3_745 ?
N2 F1 C9 120.9(2) 3_745 3_745 3_745 ?
N2 F1 C9 39.13(11) 3_745 3_745 3_745 ?
N2 F1 H2 51.8 3_745 3_745 3_745 no
N2 F1 H3 130.7 3_745 3_745 3_745 no
N2 F1 H4 116.7 3_745 3_745 3_745 no
N2 F1 H5 132.2 3_745 3_745 3_745 no
N2 F1 H5 107.3 3_745 3_745 3_745 no
N2 F1 H5 46.6 3_745 3_745 3_745 no
C5 F1 C6 13.5(2) . . . ?
C5 F1 C7 12.6(5) . . . ?
C5 F1 C7 40.13(9) . . . ?
C5 F1 C8 51.5(2) . . . ?
C5 F1 C9 146.2(2) . . . ?
C5 F1 C9 105.9(2) . . . ?
C5 F1 H2 35.1 . . . no
C5 F1 H3 76.6 . . . no
C5 F1 H4 162.4 . . . no
C5 F1 H5 134.5 . . . no
C5 F1 H5 142.7 . . . no
C5 F1 H5 104.4 . . . no
C6 F1 C7 26.1(4) . . . ?
C6 F1 C7 53.7(2) . . . ?
C6 F1 C8 65.0(3) . . . ?
C6 F1 C9 143.8(3) . . . ?
C6 F1 C9 99.9(2) . . . ?
C6 F1 H2 21.5 . . . no
C6 F1 H3 90.1 . . . no
C6 F1 H4 161.3 . . . no
C6 F1 H5 135.3 . . . no
C6 F1 H5 135.3 . . . no
C6 F1 H5 100.9 . . . no
C7 F1 C7 27.6(5) . . . ?
C7 F1 C8 38.9(4) . . . ?
C7 F1 C9 145.5(4) . . . ?
C7 F1 C9 109.7(4) . . . ?
C7 F1 H2 47.6 . . . no
C7 F1 H3 64.0 . . . no
C7 F1 H4 156.6 . . . no
C7 F1 H5 132.2 . . . no
C7 F1 H5 147.7 . . . no
C7 F1 H5 105.8 . . . no
C7 F1 C8 11.4(2) 7 7 7 ?
C7 F1 C9 130.9(2) 7 7 7 ?
C7 F1 C9 116.3(2) 7 7 7 ?
C7 F1 H2 75.2 7 7 7 no
C7 F1 H3 36.5 7 7 7 no
C7 F1 H4 132.9 7 7 7 no
C7 F1 H5 118.5 7 7 7 no
C7 F1 H5 142.7 7 7 7 no
C7 F1 H5 108.0 7 7 7 no
C8 F1 C9 123.0(3) . . . ?
C8 F1 C9 116.6(3) . . . ?
C8 F1 H2 86.5 . . . no
C8 F1 H3 25.2 . . . no
C8 F1 H4 122.5 . . . no
C8 F1 H5 111.7 . . . no
C8 F1 H5 136.6 . . . no
C8 F1 H5 107.0 . . . no
C9 F1 C9 104.9(2) 4_655 4_655 4_655 ?
C9 F1 H2 132.5 4_655 4_655 4_655 no
C9 F1 H3 103.6 4_655 4_655 4_655 no
C9 F1 H4 17.8 4_655 4_655 4_655 no
C9 F1 H5 13.4 4_655 4_655 4_655 no
C9 F1 H5 15.2 4_655 4_655 4_655 no
C9 F1 H5 108.4 4_655 4_655 4_655 no
C9 F1 H2 89.7 3_745 3_745 3_745 no
C9 F1 H3 113.2 3_745 3_745 3_745 no
C9 F1 H4 91.5 3_745 3_745 3_745 no
C9 F1 H5 118.1 3_745 3_745 3_745 no
C9 F1 H5 98.6 3_745 3_745 3_745 no
C9 F1 H5 11.0 3_745 3_745 3_745 no
H2 F1 H3 111.6 . . . no
H2 F1 H4 146.1 . . . no
H2 F1 H5 130.0 . . . no
H2 F1 H5 119.8 . . . no
H2 F1 H5 94.4 . . . no
H3 F1 H4 99.0 . . . no
H3 F1 H5 95.2 . . . no
H3 F1 H5 118.7 . . . no
H3 F1 H5 102.2 . . . no
H4 F1 H5 28.1 4_655 4_655 4_655 no
H4 F1 H5 26.8 4_655 4_655 4_655 no
H4 F1 H5 93.1 4_655 4_655 4_655 no
H5 F1 H5 24.9 6_645 6_645 6_645 no
H5 F1 H5 121.0 6_645 6_645 6_645 no
H5 F1 H5 104.7 4_655 4_655 4_655 no
N1 O1 N2 63.6(2) . . . ?
N1 O1 C1 33.6(3) . . . ?
N1 O1 C2 51.3(1) . . . ?
N1 O1 C3 165.6(2) . . . ?
N1 O1 C4 11.39(13) . . . ?
N1 O1 C5 32.8(1) . . . ?
N1 O1 C6 47.94(11) . . . ?
N1 O1 C6 47.94(11) . . . ?
N1 O1 C6 109.40(11) . . . ?
N1 O1 C6 109.40(11) . . . ?
N1 O1 C10 120.7(2) . . . ?
N1 O1 H1 173.0 . . . no
N1 O1 H2 50.1 . . . no
N1 O1 H2 50.1 . . . no
N1 O1 H2 115.9 . . . no
N1 O1 H2 115.9 . . . no
N1 O1 H7 114.1 . . . no
N1 O1 H7 114.1 . . . no
N2 O1 C1 30.0(3) . . . ?
N2 O1 C2 12.32(12) . . . ?
N2 O1 C3 130.8(2) . . . ?
N2 O1 C4 52.2(1) . . . ?
N2 O1 C5 96.4(2) . . . ?
N2 O1 C6 106.4(2) . . . ?
N2 O1 C6 106.4(2) . . . ?
N2 O1 C6 66.52(10) . . . ?
N2 O1 C6 66.52(10) . . . ?
N2 O1 C10 175.7(2) . . . ?
N2 O1 H1 123.4 . . . no
N2 O1 H2 98.5 . . . no
N2 O1 H2 98.5 . . . no
N2 O1 H2 68.2 . . . no
N2 O1 H2 68.2 . . . no
N2 O1 H7 165.5 . . . no
N2 O1 H7 165.5 . . . no
C1 O1 C2 17.7(3) . . . ?
C1 O1 C3 160.9(3) . . . ?
C1 O1 C4 22.2(3) . . . ?
C1 O1 C5 66.3(3) . . . ?
C1 O1 C6 78.5(3) . . . ?
C1 O1 C6 78.5(3) . . . ?
C1 O1 C6 86.6(2) . . . ?
C1 O1 C6 86.6(2) . . . ?
C1 O1 C10 154.3(3) . . . ?
C1 O1 H1 153.5 . . . no
C1 O1 H2 74.5 . . . no
C1 O1 H2 74.5 . . . no
C1 O1 H2 90.9 . . . no
C1 O1 H2 90.9 . . . no
C1 O1 H7 145.6 . . . no
C1 O1 H7 145.6 . . . no
C2 O1 C3 143.2(2) . . . ?
C2 O1 C4 39.89(12) . . . ?
C2 O1 C5 84.1(2) . . . ?
C2 O1 C6 95.00(12) . . . ?
C2 O1 C6 95.00(12) . . . ?
C2 O1 C6 74.46(9) . . . ?
C2 O1 C6 74.46(9) . . . ?
C2 O1 C10 172.0(2) . . . ?
C2 O1 H1 135.7 . . . no
C2 O1 H2 88.6 . . . no
C2 O1 H2 88.6 . . . no
C2 O1 H2 77.3 . . . no
C2 O1 H2 77.3 . . . no
C2 O1 H7 160.1 . . . no
C2 O1 H7 160.1 . . . no
C3 O1 C4 177.0(2) 1_655 1_655 1_655 ?
C3 O1 C5 132.8(2) 1_655 1_655 1_655 ?
C3 O1 C6 119.1(1) 1_655 1_655 1_655 ?
C3 O1 C6 119.1(1) 1_655 1_655 1_655 ?
C3 O1 C6 80.23(10) 1_655 1_655 1_655 ?
C3 O1 C6 80.23(10) 1_655 1_655 1_655 ?
C3 O1 C10 44.82(12) 1_655 1_655 1_655 ?
C3 O1 H1 7.4 1_655 1_655 1_655 no
C3 O1 H2 120.0 1_655 1_655 1_655 no
C3 O1 H2 120.0 1_655 1_655 1_655 no
C3 O1 H2 74.6 1_655 1_655 1_655 no
C3 O1 H2 74.6 1_655 1_655 1_655 no
C3 O1 H7 52.1 1_655 1_655 1_655 no
C3 O1 H7 52.1 1_655 1_655 1_655 no
C4 O1 C5 44.18(13) . . . ?
C4 O1 C6 58.09(10) . . . ?
C4 O1 C6 58.09(10) . . . ?
C4 O1 C6 101.84(10) . . . ?
C4 O1 C6 101.84(10) . . . ?
C4 O1 C10 132.1(2) . . . ?
C4 O1 H1 175.6 . . . no
C4 O1 H2 57.8 . . . no
C4 O1 H2 57.8 . . . no
C4 O1 H2 107.7 . . . no
C4 O1 H2 107.7 . . . no
C4 O1 H7 125.0 . . . no
C4 O1 H7 125.0 . . . no
C5 O1 C6 23.88(9) . . . ?
C5 O1 C6 23.88(9) . . . ?
C5 O1 C6 127.54(10) . . . ?
C5 O1 C6 127.54(10) . . . ?
C5 O1 C10 88.0(2) . . . ?
C5 O1 H1 140.2 . . . no
C5 O1 H2 36.8 . . . no
C5 O1 H2 36.8 . . . no
C5 O1 H2 135.2 . . . no
C5 O1 H2 135.2 . . . no
C5 O1 H7 82.4 . . . no
C5 O1 H7 82.4 . . . no
C6 O1 C6 42.4(2) . . . ?
C6 O1 C6 151.4(1) . . . ?
C6 O1 C6 110.96(8) . . . ?
C6 O1 C10 77.59(11) . . . ?
C6 O1 H1 125.8 . . . no
C6 O1 H2 16.6 . . . no
C6 O1 H2 58.2 . . . no
C6 O1 H2 159.1 . . . no
C6 O1 H2 118.1 . . . no
C6 O1 H7 78.1 . . . no
C6 O1 H7 67.3 . . . no
C6 O1 C6 110.96(8) 7 7 7 ?
C6 O1 C6 151.4(1) 7 7 7 ?
C6 O1 C10 77.59(11) 7 7 7 ?
C6 O1 H1 125.8 7 7 7 no
C6 O1 H2 58.2 7 7 7 no
C6 O1 H2 16.6 7 7 7 no
C6 O1 H2 118.1 7 7 7 no
C6 O1 H2 159.1 7 7 7 no
C6 O1 H7 67.3 7 7 7 no
C6 O1 H7 78.1 7 7 7 no
C6 O1 C6 92.1(2) 3_755 3_755 3_755 ?
C6 O1 C10 110.74(9) 3_755 3_755 3_755 ?
C6 O1 H1 75.2 3_755 3_755 3_755 no
C6 O1 H2 159.5 3_755 3_755 3_755 no
C6 O1 H2 94.5 3_755 3_755 3_755 no
C6 O1 H2 7.7 3_755 3_755 3_755 no
C6 O1 H2 86.0 3_755 3_755 3_755 no
C6 O1 H7 102.7 3_755 3_755 3_755 no
C6 O1 H7 125.4 3_755 3_755 3_755 no
C6 O1 C10 110.74(9) 5_755 5_755 5_755 ?
C6 O1 H1 75.2 5_755 5_755 5_755 no
C6 O1 H2 94.5 5_755 5_755 5_755 no
C6 O1 H2 159.5 5_755 5_755 5_755 no
C6 O1 H2 86.0 5_755 5_755 5_755 no
C6 O1 H2 7.7 5_755 5_755 5_755 no
C6 O1 H7 125.4 5_755 5_755 5_755 no
C6 O1 H7 102.7 5_755 5_755 5_755 no
C10 O1 H1 52.2 1_655 1_655 1_655 no
C10 O1 H2 85.0 1_655 1_655 1_655 no
C10 O1 H2 85.0 1_655 1_655 1_655 no
C10 O1 H2 108.6 1_655 1_655 1_655 no
C10 O1 H2 108.6 1_655 1_655 1_655 no
C10 O1 H7 15.6 1_655 1_655 1_655 no
C10 O1 H7 15.6 1_655 1_655 1_655 no
H1 O1 H2 125.2 1_655 1_655 1_655 no
H1 O1 H2 125.2 1_655 1_655 1_655 no
H1 O1 H2 69.1 1_655 1_655 1_655 no
H1 O1 H2 69.1 1_655 1_655 1_655 no
H1 O1 H7 59.2 1_655 1_655 1_655 no
H1 O1 H7 59.2 1_655 1_655 1_655 no
H2 O1 H2 73.2 . . . no
H2 O1 H2 165.3 . . . no
H2 O1 H2 101.8 . . . no
H2 O1 H7 89.2 . . . no
H2 O1 H7 71.8 . . . no
H2 O1 H2 101.8 7 7 7 no
H2 O1 H2 165.3 7 7 7 no
H2 O1 H7 71.8 7 7 7 no
H2 O1 H7 89.2 7 7 7 no
H2 O1 H2 79.6 3_755 3_755 3_755 no
H2 O1 H7 102.5 3_755 3_755 3_755 no
H2 O1 H7 122.4 3_755 3_755 3_755 no
H2 O1 H7 122.4 5_755 5_755 5_755 no
H2 O1 H7 102.5 5_755 5_755 5_755 no
H7 O1 H7 28.9 1_655 1_655 1_655 no
O1 N1 N2 58.7(1) . . . ?
O1 N1 C1 29.0(2) . . . ?
O1 N1 C2 87.7(2) . . . ?
O1 N1 C3 119.0(2) . . . ?
O1 N1 C4 149.5(3) . . . ?
O1 N1 C5 88.8(3) . . . ?
O1 N1 C6 88.1(2) . . . ?
O1 N1 C6 88.1(2) . . . ?
O1 N1 C10 177.9(2) . . . ?
O1 N1 H1 127.0 . . . no
O1 N1 H2 88.0 . . . no
O1 N1 H2 88.0 . . . no
O1 N1 H6 155.3 . . . no
O1 N1 H7 165.2 . . . no
O1 N1 H7 165.2 . . . no
N2 N1 C1 29.7(2) . . . ?
N2 N1 C2 28.93(13) . . . ?
N2 N1 C3 60.3(2) . . . ?
N2 N1 C4 90.8(3) . . . ?
N2 N1 C5 147.5(3) . . . ?
N2 N1 C6 136.8(2) . . . ?
N2 N1 C6 136.8(2) . . . ?
N2 N1 C10 123.4(2) . . . ?
N2 N1 H1 68.2 . . . no
N2 N1 H2 121.3 . . . no
N2 N1 H2 121.3 . . . no
N2 N1 H6 145.9 . . . no
N2 N1 H7 117.7 . . . no
N2 N1 H7 117.7 . . . no
C1 N1 C2 58.6(3) . . . ?
C1 N1 C3 90.0(3) . . . ?
C1 N1 C4 120.5(4) . . . ?
C1 N1 C5 117.8(4) . . . ?
C1 N1 C6 113.2(3) . . . ?
C1 N1 C6 113.2(3) . . . ?
C1 N1 C10 153.1(3) . . . ?
C1 N1 H1 97.9 . . . no
C1 N1 H2 105.9 . . . no
C1 N1 H2 105.9 . . . no
C1 N1 H6 175.6 . . . no
C1 N1 H7 145.5 . . . no
C1 N1 H7 145.5 . . . no
C2 N1 C3 31.3(2) . . . ?
C2 N1 C4 61.9(3) . . . ?
C2 N1 C5 176.4(3) . . . ?
C2 N1 C6 150.57(12) . . . ?
C2 N1 C6 150.57(12) . . . ?
C2 N1 C10 94.4(2) . . . ?
C2 N1 H1 39.3 . . . no
C2 N1 H2 128.8 . . . no
C2 N1 H2 128.8 . . . no
C2 N1 H6 117.0 . . . no
C2 N1 H7 89.8 . . . no
C2 N1 H7 89.8 . . . no
C3 N1 C4 30.5(3) . . . ?
C3 N1 C5 152.3(3) . . . ?
C3 N1 C6 141.2(2) . . . ?
C3 N1 C6 141.2(2) . . . ?
C3 N1 C10 63.1(2) . . . ?
C3 N1 H1 8.0 . . . no
C3 N1 H2 124.6 . . . no
C3 N1 H2 124.6 . . . no
C3 N1 H6 85.7 . . . no
C3 N1 H7 59.6 . . . no
C3 N1 H7 59.6 . . . no
C4 N1 C5 121.7(4) . . . ?
C4 N1 C6 118.1(3) . . . ?
C4 N1 C6 118.1(3) . . . ?
C4 N1 C10 32.6(2) . . . ?
C4 N1 H1 22.6 . . . no
C4 N1 H2 110.4 . . . no
C4 N1 H2 110.4 . . . no
C4 N1 H6 55.1 . . . no
C4 N1 H7 31.2 . . . no
C4 N1 H7 31.2 . . . no
C5 N1 C6 29.12(13) . . . ?
C5 N1 C6 29.12(13) . . . ?
C5 N1 C10 89.2(3) . . . ?
C5 N1 H1 144.3 . . . no
C5 N1 H2 51.0 . . . no
C5 N1 H2 51.0 . . . no
C5 N1 H6 66.6 . . . no
C5 N1 H7 93.7 . . . no
C5 N1 H7 93.7 . . . no
C6 N1 C6 58.2(3) . . . ?
C6 N1 C10 90.1(2) . . . ?
C6 N1 H1 135.9 . . . no
C6 N1 H2 21.8 . . . no
C6 N1 H2 80.0 . . . no
C6 N1 H6 70.5 . . . no
C6 N1 H7 101.1 . . . no
C6 N1 H7 87.0 . . . no
C6 N1 C10 90.1(2) 7 7 7 ?
C6 N1 H1 135.9 7 7 7 no
C6 N1 H2 80.0 7 7 7 no
C6 N1 H2 21.8 7 7 7 no
C6 N1 H6 70.5 7 7 7 no
C6 N1 H7 87.0 7 7 7 no
C6 N1 H7 101.1 7 7 7 no
C10 N1 H1 55.1 . . . no
C10 N1 H2 90.7 . . . no
C10 N1 H2 90.7 . . . no
C10 N1 H6 22.6 . . . no
C10 N1 H7 15.3 . . . no
C10 N1 H7 15.3 . . . no
H1 N1 H2 121.6 . . . no
H1 N1 H2 121.6 . . . no
H1 N1 H6 77.7 . . . no
H1 N1 H7 52.0 . . . no
H1 N1 H7 52.0 . . . no
H2 N1 H2 101.9 . . . no
H2 N1 H6 76.7 . . . no
H2 N1 H7 104.9 . . . no
H2 N1 H7 82.2 . . . no
H2 N1 H6 76.7 7 7 7 no
H2 N1 H7 82.2 7 7 7 no
H2 N1 H7 104.9 7 7 7 no
H6 N1 H7 30.6 . . . no
H6 N1 H7 30.6 . . . no
H7 N1 H7 29.2 . . . no
F1 N2 F1 55.9(2) 3_755 3_755 3_755 ?
F1 N2 O1 107.9(2) 3_755 3_755 3_755 ?
F1 N2 N1 149.79(12) 3_755 3_755 3_755 ?
F1 N2 C1 130.5(2) 3_755 3_755 3_755 ?
F1 N2 C2 102.3(3) 3_755 3_755 3_755 ?
F1 N2 C3 127.3(2) 3_755 3_755 3_755 ?
F1 N2 C4 147.4(1) 3_755 3_755 3_755 ?
F1 N2 C6 39.56(10) 3_755 3_755 3_755 ?
F1 N2 C6 86.5(2) 3_755 3_755 3_755 ?
F1 N2 C9 71.9(2) 3_755 3_755 3_755 ?
F1 N2 H1 119.7 3_755 3_755 3_755 no
F1 N2 H2 47.5 3_755 3_755 3_755 no
F1 N2 H2 84.1 3_755 3_755 3_755 no
F1 N2 H4 84.0 3_755 3_755 3_755 no
F1 N2 H5 54.5 3_755 3_755 3_755 no
F1 N2 H5 72.3 3_755 3_755 3_755 no
F1 N2 H7 120.8 3_755 3_755 3_755 no
F1 N2 H7 70.7 3_755 3_755 3_755 no
F1 N2 O1 107.9(2) 5_755 5_755 5_755 ?
F1 N2 N1 149.79(12) 5_755 5_755 5_755 ?
F1 N2 C1 130.5(2) 5_755 5_755 5_755 ?
F1 N2 C2 102.3(3) 5_755 5_755 5_755 ?
F1 N2 C3 127.3(2) 5_755 5_755 5_755 ?
F1 N2 C4 147.4(1) 5_755 5_755 5_755 ?
F1 N2 C6 86.5(2) 5_755 5_755 5_755 ?
F1 N2 C6 39.56(10) 5_755 5_755 5_755 ?
F1 N2 C9 71.9(2) 5_755 5_755 5_755 ?
F1 N2 H1 119.7 5_755 5_755 5_755 no
F1 N2 H2 84.1 5_755 5_755 5_755 no
F1 N2 H2 47.5 5_755 5_755 5_755 no
F1 N2 H4 84.0 5_755 5_755 5_755 no
F1 N2 H5 72.3 5_755 5_755 5_755 no
F1 N2 H5 54.5 5_755 5_755 5_755 no
F1 N2 H7 70.7 5_755 5_755 5_755 no
F1 N2 H7 120.8 5_755 5_755 5_755 no
O1 N2 N1 57.7(1) . . . ?
O1 N2 C1 26.9(2) . . . ?
O1 N2 C2 145.6(3) . . . ?
O1 N2 C3 116.4(2) . . . ?
O1 N2 C4 87.1(2) . . . ?
O1 N2 C6 74.93(12) . . . ?
O1 N2 C6 74.93(12) . . . ?
O1 N2 C9 179.8(2) . . . ?
O1 N2 H1 125.5 . . . no
O1 N2 H2 62.4 . . . no
O1 N2 H2 62.4 . . . no
O1 N2 H4 166.5 . . . no
O1 N2 H5 159.5 . . . no
O1 N2 H5 159.5 . . . no
O1 N2 H7 111.2 . . . no
O1 N2 H7 111.2 . . . no
N1 N2 C1 30.7(2) . . . ?
N1 N2 C2 88.0(3) . . . ?
N1 N2 C3 58.7(2) . . . ?
N1 N2 C4 29.5(1) . . . ?
N1 N2 C6 111.52(12) . . . ?
N1 N2 C6 111.52(12) . . . ?
N1 N2 C9 122.5(2) . . . ?
N1 N2 H1 67.8 . . . no
N1 N2 H2 107.1 . . . no
N1 N2 H2 107.1 . . . no
N1 N2 H4 108.8 . . . no
N1 N2 H5 131.2 . . . no
N1 N2 H5 131.2 . . . no
N1 N2 H7 89.3 . . . no
N1 N2 H7 89.3 . . . no
C1 N2 C2 118.7(4) . . . ?
C1 N2 C3 89.4(3) . . . ?
C1 N2 C4 60.2(3) . . . ?
C1 N2 C6 92.3(2) . . . ?
C1 N2 C6 92.3(2) . . . ?
C1 N2 C9 153.2(3) . . . ?
C1 N2 H1 98.6 . . . no
C1 N2 H2 83.0 . . . no
C1 N2 H2 83.0 . . . no
C1 N2 H4 139.5 . . . no
C1 N2 H5 156.9 . . . no
C1 N2 H5 156.9 . . . no
C1 N2 H7 102.2 . . . no
C1 N2 H7 102.2 . . . no
C2 N2 C3 29.3(3) . . . ?
C2 N2 C4 58.5(3) . . . ?
C2 N2 C6 123.5(2) . . . ?
C2 N2 C6 123.5(2) . . . ?
C2 N2 C9 34.5(3) . . . ?
C2 N2 H1 20.1 . . . no
C2 N2 H2 138.2 . . . no
C2 N2 H2 138.2 . . . no
C2 N2 H4 20.8 . . . no
C2 N2 H5 48.1 . . . no
C2 N2 H5 48.1 . . . no
C2 N2 H7 64.2 . . . no
C2 N2 H7 64.2 . . . no
C3 N2 C4 29.2(1) . . . ?
C3 N2 C6 130.67(9) . . . ?
C3 N2 C6 130.67(9) . . . ?
C3 N2 C9 63.8(2) . . . ?
C3 N2 H1 9.2 . . . no
C3 N2 H2 141.4 . . . no
C3 N2 H2 141.4 . . . no
C3 N2 H4 50.1 . . . no
C3 N2 H5 75.6 . . . no
C3 N2 H5 75.6 . . . no
C3 N2 H7 67.7 . . . no
C3 N2 H7 67.7 . . . no
C4 N2 C6 125.79(10) . . . ?
C4 N2 C6 125.79(10) . . . ?
C4 N2 C9 93.0(2) . . . ?
C4 N2 H1 38.4 . . . no
C4 N2 H2 128.2 . . . no
C4 N2 H2 128.2 . . . no
C4 N2 H4 79.3 . . . no
C4 N2 H5 103.5 . . . no
C4 N2 H5 103.5 . . . no
C4 N2 H7 77.0 . . . no
C4 N2 H7 77.0 . . . no
C6 N2 C6 98.5(2) 3_755 3_755 3_755 ?
C6 N2 C9 104.96(13) 3_755 3_755 3_755 ?
C6 N2 H1 129.7 3_755 3_755 3_755 no
C6 N2 H2 14.6 3_755 3_755 3_755 no
C6 N2 H2 87.6 3_755 3_755 3_755 no
C6 N2 H4 113.1 3_755 3_755 3_755 no
C6 N2 H5 84.7 3_755 3_755 3_755 no
C6 N2 H5 110.9 3_755 3_755 3_755 no
C6 N2 H7 157.2 3_755 3_755 3_755 no
C6 N2 H7 63.7 3_755 3_755 3_755 no
C6 N2 C9 104.96(13) 5_755 5_755 5_755 ?
C6 N2 H1 129.7 5_755 5_755 5_755 no
C6 N2 H2 87.6 5_755 5_755 5_755 no
C6 N2 H2 14.6 5_755 5_755 5_755 no
C6 N2 H4 113.1 5_755 5_755 5_755 no
C6 N2 H5 110.9 5_755 5_755 5_755 no
C6 N2 H5 84.7 5_755 5_755 5_755 no
C6 N2 H7 63.7 5_755 5_755 5_755 no
C6 N2 H7 157.2 5_755 5_755 5_755 no
C9 N2 H1 54.7 . . . no
C9 N2 H2 117.5 . . . no
C9 N2 H2 117.5 . . . no
C9 N2 H4 13.7 . . . no
C9 N2 H5 20.4 . . . no
C9 N2 H5 20.4 . . . no
C9 N2 H7 68.9 . . . no
C9 N2 H7 68.9 . . . no
H1 N2 H2 142.4 . . . no
H1 N2 H2 142.4 . . . no
H1 N2 H4 41.0 . . . no
H1 N2 H5 66.9 . . . no
H1 N2 H5 66.9 . . . no
H1 N2 H7 65.9 . . . no
H1 N2 H7 65.9 . . . no
H2 N2 H2 75.3 3_755 3_755 3_755 no
H2 N2 H4 126.9 3_755 3_755 3_755 no
H2 N2 H5 97.7 3_755 3_755 3_755 no
H2 N2 H5 119.7 3_755 3_755 3_755 no
H2 N2 H7 150.9 3_755 3_755 3_755 no
H2 N2 H7 76.9 3_755 3_755 3_755 no
H2 N2 H4 126.9 5_755 5_755 5_755 no
H2 N2 H5 119.7 5_755 5_755 5_755 no
H2 N2 H5 97.7 5_755 5_755 5_755 no
H2 N2 H7 76.9 5_755 5_755 5_755 no
H2 N2 H7 150.9 5_755 5_755 5_755 no
H4 N2 H5 29.8 . . . no
H4 N2 H5 29.8 . . . no
H4 N2 H7 65.9 . . . no
H4 N2 H7 65.9 . . . no
H5 N2 H5 34.4 . . . no
H5 N2 H7 88.5 . . . no
H5 N2 H7 56.0 . . . no
H5 N2 H7 56.0 7 7 7 no
H5 N2 H7 88.5 7 7 7 no
H7 N2 H7 128.3 3_645 3_645 3_645 no
O1 C1 N1 117.4(4) . . . ?
O1 C1 N2 123.0(4) . . . ?
O1 C1 C2 152.8(4) . . . ?
O1 C1 C3 176.4(4) . . . ?
O1 C1 C4 146.7(4) . . . ?
O1 C1 C5 86.0(3) . . . ?
O1 C1 C6 79.6(3) . . . ?
O1 C1 C6 79.6(3) . . . ?
O1 C1 H1 17.3 . . . no
O1 C1 H2 84.2 . . . no
O1 C1 H2 84.2 . . . no
O1 C1 H2 64.4 . . . no
O1 C1 H2 64.4 . . . no
N1 C1 N2 119.5(4) . . . ?
N1 C1 C2 89.7(3) . . . ?
N1 C1 C3 59.0(2) . . . ?
N1 C1 C4 29.2(2) . . . ?
N1 C1 C5 31.5(2) . . . ?
N1 C1 C6 43.3(2) . . . ?
N1 C1 C6 43.3(2) . . . ?
N1 C1 H1 134.8 . . . no
N1 C1 H2 49.7 . . . no
N1 C1 H2 49.7 . . . no
N1 C1 H2 144.5 . . . no
N1 C1 H2 144.5 . . . no
N2 C1 C2 29.8(2) . . . ?
N2 C1 C3 60.6(3) . . . ?
N2 C1 C4 90.3(3) . . . ?
N2 C1 C5 151.0(4) . . . ?
N2 C1 C6 149.9(2) . . . ?
N2 C1 C6 149.9(2) . . . ?
N2 C1 H1 105.7 . . . no
N2 C1 H2 135.3 . . . no
N2 C1 H2 135.3 . . . no
N2 C1 H2 69.7 . . . no
N2 C1 H2 69.7 . . . no
C2 C1 C3 30.8(2) . . . ?
C2 C1 C4 60.5(2) . . . ?
C2 C1 C5 121.2(3) . . . ?
C2 C1 C6 125.3(2) . . . ?
C2 C1 C6 125.3(2) . . . ?
C2 C1 H1 135.5 . . . no
C2 C1 H2 116.5 . . . no
C2 C1 H2 116.5 . . . no
C2 C1 H2 93.9 . . . no
C2 C1 H2 93.9 . . . no
C3 C1 C4 29.7(2) . . . ?
C3 C1 C5 90.4(2) . . . ?
C3 C1 C6 97.1(2) . . . ?
C3 C1 C6 97.1(2) . . . ?
C3 C1 H1 166.3 . . . no
C3 C1 H2 93.0 . . . no
C3 C1 H2 93.0 . . . no
C3 C1 H2 118.3 . . . no
C3 C1 H2 118.3 . . . no
C4 C1 C5 60.7(2) . . . ?
C4 C1 C6 69.4(2) . . . ?
C4 C1 C6 69.4(2) . . . ?
C4 C1 H1 164.0 . . . no
C4 C1 H2 69.8 . . . no
C4 C1 H2 69.8 . . . no
C4 C1 H2 137.8 . . . no
C4 C1 H2 137.8 . . . no
C5 C1 C6 22.38(10) . . . ?
C5 C1 C6 22.38(10) . . . ?
C5 C1 H1 103.3 . . . no
C5 C1 H2 38.1 . . . no
C5 C1 H2 38.1 . . . no
C5 C1 H2 131.4 . . . no
C5 C1 H2 131.4 . . . no
C6 C1 C6 42.5(2) . . . ?
C6 C1 H1 95.7 . . . no
C6 C1 H2 17.1 . . . no
C6 C1 H2 59.4 . . . no
C6 C1 H2 139.9 . . . no
C6 C1 H2 110.3 . . . no
C6 C1 H1 95.7 7 7 7 no
C6 C1 H2 59.4 7 7 7 no
C6 C1 H2 17.1 7 7 7 no
C6 C1 H2 110.3 7 7 7 no
C6 C1 H2 139.9 7 7 7 no
H1 C1 H2 97.8 1_655 1_655 1_655 no
H1 C1 H2 97.8 1_655 1_655 1_655 no
H1 C1 H2 51.8 1_655 1_655 1_655 no
H1 C1 H2 51.8 1_655 1_655 1_655 no
H2 C1 H2 76.0 . . . no
H2 C1 H2 148.6 . . . no
H2 C1 H2 98.2 . . . no
H2 C1 H2 98.2 7 7 7 no
H2 C1 H2 148.6 7 7 7 no
H2 C1 H2 70.5 3_755 3_755 3_755 no
O1 C2 N1 41.06(11) . . . ?
O1 C2 N2 22.0(2) . . . ?
O1 C2 C1 9.4(1) . . . ?
O1 C2 C3 101.6(3) . . . ?
O1 C2 C4 71.6(2) . . . ?
O1 C2 C9 138.0(3) . . . ?
O1 C2 H1 125.1 . . . no
O1 C2 H4 167.7 . . . no
O1 C2 H5 122.7 . . . no
O1 C2 H5 122.7 . . . no
O1 C2 H7 92.4 . . . no
O1 C2 H7 92.4 . . . no
N1 C2 N2 63.1(3) . . . ?
N1 C2 C1 31.6(2) . . . ?
N1 C2 C3 60.6(3) . . . ?
N1 C2 C4 30.5(1) . . . ?
N1 C2 C9 179.1(4) . . . ?
N1 C2 H1 84.1 . . . no
N1 C2 H4 151.3 . . . no
N1 C2 H5 153.9 . . . no
N1 C2 H5 153.9 . . . no
N1 C2 H7 91.3 . . . no
N1 C2 H7 91.3 . . . no
N2 C2 C1 31.5(2) . . . ?
N2 C2 C3 123.7(4) . . . ?
N2 C2 C4 93.6(3) . . . ?
N2 C2 C9 116.0(4) . . . ?
N2 C2 H1 147.2 . . . no
N2 C2 H4 145.6 . . . no
N2 C2 H5 102.8 . . . no
N2 C2 H5 102.8 . . . no
N2 C2 H7 92.5 . . . no
N2 C2 H7 92.5 . . . no
C1 C2 C3 92.2(3) . . . ?
C1 C2 C4 62.1(2) . . . ?
C1 C2 C9 147.5(4) . . . ?
C1 C2 H1 115.7 . . . no
C1 C2 H4 177.1 . . . no
C1 C2 H5 131.0 . . . no
C1 C2 H5 131.0 . . . no
C1 C2 H7 92.3 . . . no
C1 C2 H7 92.3 . . . no
C3 C2 C4 30.0(2) . . . ?
C3 C2 C9 120.4(4) . . . ?
C3 C2 H1 23.5 . . . no
C3 C2 H4 90.7 . . . no
C3 C2 H5 128.5 . . . no
C3 C2 H5 128.5 . . . no
C3 C2 H7 88.7 . . . no
C3 C2 H7 88.7 . . . no
C4 C2 C9 150.4(4) . . . ?
C4 C2 H1 53.6 . . . no
C4 C2 H4 120.8 . . . no
C4 C2 H5 151.5 . . . no
C4 C2 H5 151.5 . . . no
C4 C2 H7 90.0 . . . no
C4 C2 H7 90.0 . . . no
C9 C2 H1 96.8 . . . no
C9 C2 H4 29.6 . . . no
C9 C2 H5 25.7 . . . no
C9 C2 H5 25.7 . . . no
C9 C2 H7 88.7 . . . no
C9 C2 H7 88.7 . . . no
H1 C2 H4 67.2 . . . no
H1 C2 H5 107.4 . . . no
H1 C2 H5 107.4 . . . no
H1 C2 H7 88.0 . . . no
H1 C2 H7 88.0 . . . no
H4 C2 H5 46.6 . . . no
H4 C2 H5 46.6 . . . no
H4 C2 H7 87.8 . . . no
H4 C2 H7 87.8 . . . no
H5 C2 H5 45.6 . . . no
H5 C2 H7 112.0 . . . no
H5 C2 H7 66.4 . . . no
H5 C2 H7 66.4 7 7 7 no
H5 C2 H7 112.0 7 7 7 no
H7 C2 H7 174.9 3_645 3_645 3_645 no
O1 C3 N1 133.4(2) 1_455 1_455 1_455 ?
O1 C3 N2 165.5(2) 1_455 1_455 1_455 ?
O1 C3 C1 164.5(2) 1_455 1_455 1_455 ?
O1 C3 C2 138.5(3) 1_455 1_455 1_455 ?
O1 C3 C4 102.7(3) 1_455 1_455 1_455 ?
O1 C3 C9 107.5(2) 1_455 1_455 1_455 ?
O1 C3 C10 72.5(2) 1_455 1_455 1_455 ?
O1 C3 H1 18.4 1_455 1_455 1_455 no
O1 C3 H2 46.2 1_455 1_455 1_455 no
O1 C3 H2 46.2 1_455 1_455 1_455 no
O1 C3 H4 84.3 1_455 1_455 1_455 no
O1 C3 H5 110.6 1_455 1_455 1_455 no
O1 C3 H5 110.6 1_455 1_455 1_455 no
O1 C3 H6 84.7 1_455 1_455 1_455 no
O1 C3 H7 62.2 1_455 1_455 1_455 no
O1 C3 H7 62.2 1_455 1_455 1_455 no
O1 C3 H7 106.5 1_455 1_455 1_455 no
O1 C3 H7 106.5 1_455 1_455 1_455 no
N1 C3 N2 61.0(2) . . . ?
N1 C3 C1 31.0(1) . . . ?
N1 C3 C2 88.1(3) . . . ?
N1 C3 C4 30.8(3) . . . ?
N1 C3 C9 119.0(2) . . . ?
N1 C3 C10 60.9(2) . . . ?
N1 C3 H1 151.9 . . . no
N1 C3 H2 150.2 . . . no
N1 C3 H2 150.2 . . . no
N1 C3 H4 142.3 . . . no
N1 C3 H5 114.4 . . . no
N1 C3 H5 114.4 . . . no
N1 C3 H6 48.7 . . . no
N1 C3 H7 73.2 . . . no
N1 C3 H7 73.2 . . . no
N1 C3 H7 91.2 . . . no
N1 C3 H7 91.2 . . . no
N2 C3 C1 30.0(1) . . . ?
N2 C3 C2 27.1(2) . . . ?
N2 C3 C4 91.8(3) . . . ?
N2 C3 C9 58.0(2) . . . ?
N2 C3 C10 122.0(2) . . . ?
N2 C3 H1 147.1 . . . no
N2 C3 H2 122.3 . . . no
N2 C3 H2 122.3 . . . no
N2 C3 H4 81.2 . . . no
N2 C3 H5 55.5 . . . no
N2 C3 H5 55.5 . . . no
N2 C3 H6 109.7 . . . no
N2 C3 H7 131.4 . . . no
N2 C3 H7 131.4 . . . no
N2 C3 H7 69.5 . . . no
N2 C3 H7 69.5 . . . no
C1 C3 C2 57.1(3) . . . ?
C1 C3 C4 61.8(3) . . . ?
C1 C3 C9 88.0(2) . . . ?
C1 C3 C10 91.9(2) . . . ?
C1 C3 H1 177.1 . . . no
C1 C3 H2 144.2 . . . no
C1 C3 H2 144.2 . . . no
C1 C3 H4 111.2 . . . no
C1 C3 H5 84.4 . . . no
C1 C3 H5 84.4 . . . no
C1 C3 H6 79.7 . . . no
C1 C3 H7 102.9 . . . no
C1 C3 H7 102.9 . . . no
C1 C3 H7 78.8 . . . no
C1 C3 H7 78.8 . . . no
C2 C3 C4 118.9(5) . . . ?
C2 C3 C9 30.9(3) . . . ?
C2 C3 C10 149.0(4) . . . ?
C2 C3 H1 120.0 . . . no
C2 C3 H2 99.2 . . . no
C2 C3 H2 99.2 . . . no
C2 C3 H4 54.2 . . . no
C2 C3 H5 30.5 . . . no
C2 C3 H5 30.5 . . . no
C2 C3 H6 136.8 . . . no
C2 C3 H7 154.9 . . . no
C2 C3 H7 154.9 . . . no
C2 C3 H7 65.8 . . . no
C2 C3 H7 65.8 . . . no
C4 C3 C9 149.8(4) . . . ?
C4 C3 C10 30.1(3) . . . ?
C4 C3 H1 121.1 . . . no
C4 C3 H2 132.7 . . . no
C4 C3 H2 132.7 . . . no
C4 C3 H4 173.0 . . . no
C4 C3 H5 143.3 . . . no
C4 C3 H5 143.3 . . . no
C4 C3 H6 17.9 . . . no
C4 C3 H7 44.2 . . . no
C4 C3 H7 44.2 . . . no
C4 C3 H7 103.2 . . . no
C4 C3 H7 103.2 . . . no
C9 C3 C10 180.0(3) . . . ?
C9 C3 H1 89.1 . . . no
C9 C3 H2 72.1 . . . no
C9 C3 H2 72.1 . . . no
C9 C3 H4 23.2 . . . no
C9 C3 H5 15.1 . . . no
C9 C3 H5 15.1 . . . no
C9 C3 H6 167.7 . . . no
C9 C3 H7 160.2 . . . no
C9 C3 H7 160.2 . . . no
C9 C3 H7 68.3 . . . no
C9 C3 H7 68.3 . . . no
C10 C3 H1 91.0 . . . no
C10 C3 H2 107.9 . . . no
C10 C3 H2 107.9 . . . no
C10 C3 H4 156.8 . . . no
C10 C3 H5 164.9 . . . no
C10 C3 H5 164.9 . . . no
C10 C3 H6 12.2 . . . no
C10 C3 H7 19.8 . . . no
C10 C3 H7 19.8 . . . no
C10 C3 H7 111.7 . . . no
C10 C3 H7 111.7 . . . no
H1 C3 H2 34.2 . . . no
H1 C3 H2 34.2 . . . no
H1 C3 H4 65.9 . . . no
H1 C3 H5 92.8 . . . no
H1 C3 H5 92.8 . . . no
H1 C3 H6 103.2 . . . no
H1 C3 H7 79.8 . . . no
H1 C3 H7 79.8 . . . no
H1 C3 H7 100.1 . . . no
H1 C3 H7 100.1 . . . no
H2 C3 H2 57.3 3_655 3_655 3_655 no
H2 C3 H4 52.7 3_655 3_655 3_655 no
H2 C3 H5 68.7 3_655 3_655 3_655 no
H2 C3 H5 83.0 3_655 3_655 3_655 no
H2 C3 H6 118.3 3_655 3_655 3_655 no
H2 C3 H7 89.8 3_655 3_655 3_655 no
H2 C3 H7 105.4 3_655 3_655 3_655 no
H2 C3 H7 118.2 3_655 3_655 3_655 no
H2 C3 H7 66.3 3_655 3_655 3_655 no
H2 C3 H4 52.7 5_655 5_655 5_655 no
H2 C3 H5 83.0 5_655 5_655 5_655 no
H2 C3 H5 68.7 5_655 5_655 5_655 no
H2 C3 H6 118.3 5_655 5_655 5_655 no
H2 C3 H7 105.4 5_655 5_655 5_655 no
H2 C3 H7 89.8 5_655 5_655 5_655 no
H2 C3 H7 66.3 5_655 5_655 5_655 no
H2 C3 H7 118.2 5_655 5_655 5_655 no
H4 C3 H5 30.5 . . . no
H4 C3 H5 30.5 . . . no
H4 C3 H6 169.0 . . . no
H4 C3 H7 142.1 . . . no
H4 C3 H7 142.1 . . . no
H4 C3 H7 74.4 . . . no
H4 C3 H7 74.4 . . . no
H5 C3 H5 29.2 . . . no
H5 C3 H6 158.4 . . . no
H5 C3 H7 148.2 . . . no
H5 C3 H7 172.4 . . . no
H5 C3 H7 82.0 . . . no
H5 C3 H7 53.2 . . . no
H5 C3 H6 158.4 7 7 7 no
H5 C3 H7 172.4 7 7 7 no
H5 C3 H7 148.2 7 7 7 no
H5 C3 H7 53.2 7 7 7 no
H5 C3 H7 82.0 7 7 7 no
H6 C3 H7 28.5 . . . no
H6 C3 H7 28.5 . . . no
H6 C3 H7 108.9 . . . no
H6 C3 H7 108.9 . . . no
H7 C3 H7 32.5 . . . no
H7 C3 H7 129.6 . . . no
H7 C3 H7 97.3 . . . no
H7 C3 H7 97.3 7 7 7 no
H7 C3 H7 129.6 7 7 7 no
H7 C3 H7 131.4 3_645 3_645 3_645 no
O1 C4 N1 19.1(2) . . . ?
O1 C4 N2 40.65(12) . . . ?
O1 C4 C1 11.2(1) . . . ?
O1 C4 C2 68.5(2) . . . ?
O1 C4 C3 99.6(3) . . . ?
O1 C4 C5 49.0(1) . . . ?
O1 C4 C6 57.13(11) . . . ?
O1 C4 C6 57.13(11) . . . ?
O1 C4 C10 137.3(3) . . . ?
O1 C4 H1 123.2 . . . no
O1 C4 H2 59.3 . . . no
O1 C4 H2 59.3 . . . no
O1 C4 H6 110.2 . . . no
O1 C4 H7 144.0 . . . no
O1 C4 H7 144.0 . . . no
N1 C4 N2 59.7(3) . . . ?
N1 C4 C1 30.3(2) . . . ?
N1 C4 C2 87.6(3) . . . ?
N1 C4 C3 118.7(4) . . . ?
N1 C4 C5 29.9(2) . . . ?
N1 C4 C6 40.4(2) . . . ?
N1 C4 C6 40.4(2) . . . ?
N1 C4 C10 118.3(4) . . . ?
N1 C4 H1 142.3 . . . no
N1 C4 H2 47.0 . . . no
N1 C4 H2 47.0 . . . no
N1 C4 H6 91.1 . . . no
N1 C4 H7 128.1 . . . no
N1 C4 H7 128.1 . . . no
N2 C4 C1 29.5(2) . . . ?
N2 C4 C2 27.88(13) . . . ?
N2 C4 C3 59.0(3) . . . ?
N2 C4 C5 89.7(2) . . . ?
N2 C4 C6 94.8(2) . . . ?
N2 C4 C6 94.8(2) . . . ?
N2 C4 C10 178.0(3) . . . ?
N2 C4 H1 82.6 . . . no
N2 C4 H2 90.6 . . . no
N2 C4 H2 90.6 . . . no
N2 C4 H6 150.9 . . . no
N2 C4 H7 154.8 . . . no
N2 C4 H7 154.8 . . . no
C1 C4 C2 57.4(2) . . . ?
C1 C4 C3 88.5(3) . . . ?
C1 C4 C5 60.2(2) . . . ?
C1 C4 C6 67.3(2) . . . ?
C1 C4 C6 67.3(2) . . . ?
C1 C4 C10 148.5(4) . . . ?
C1 C4 H1 112.1 . . . no
C1 C4 H2 67.5 . . . no
C1 C4 H2 67.5 . . . no
C1 C4 H6 121.4 . . . no
C1 C4 H7 151.6 . . . no
C1 C4 H7 151.6 . . . no
C2 C4 C3 31.1(3) . . . ?
C2 C4 C5 117.6(2) . . . ?
C2 C4 C6 120.6(2) . . . ?
C2 C4 C6 120.6(2) . . . ?
C2 C4 C10 154.1(3) . . . ?
C2 C4 H1 54.7 . . . no
C2 C4 H2 112.4 . . . no
C2 C4 H2 112.4 . . . no
C2 C4 H6 178.8 . . . no
C2 C4 H7 135.4 . . . no
C2 C4 H7 135.4 . . . no
C3 C4 C5 148.7(4) . . . ?
C3 C4 C6 147.1(3) . . . ?
C3 C4 C6 147.1(3) . . . ?
C3 C4 C10 123.0(4) . . . ?
C3 C4 H1 23.6 . . . no
C3 C4 H2 133.4 . . . no
C3 C4 H2 133.4 . . . no
C3 C4 H6 150.2 . . . no
C3 C4 H7 107.8 . . . no
C3 C4 H7 107.8 . . . no
C5 C4 C6 21.61(9) . . . ?
C5 C4 C6 21.61(9) . . . ?
C5 C4 C10 88.3(3) . . . ?
C5 C4 H1 172.3 . . . no
C5 C4 H2 37.3 . . . no
C5 C4 H2 37.3 . . . no
C5 C4 H6 61.2 . . . no
C5 C4 H7 101.1 . . . no
C5 C4 H7 101.1 . . . no
C6 C4 C6 41.9(2) . . . ?
C6 C4 C10 83.4(2) . . . ?
C6 C4 H1 158.9 . . . no
C6 C4 H2 16.8 . . . no
C6 C4 H2 58.4 . . . no
C6 C4 H6 58.3 . . . no
C6 C4 H7 103.6 . . . no
C6 C4 H7 87.8 . . . no
C6 C4 C10 83.4(2) 7 7 7 ?
C6 C4 H1 158.9 7 7 7 no
C6 C4 H2 58.4 7 7 7 no
C6 C4 H2 16.8 7 7 7 no
C6 C4 H6 58.3 7 7 7 no
C6 C4 H7 87.8 7 7 7 no
C6 C4 H7 103.6 7 7 7 no
C10 C4 H1 99.4 . . . no
C10 C4 H2 87.8 . . . no
C10 C4 H2 87.8 . . . no
C10 C4 H6 27.1 . . . no
C10 C4 H7 26.1 . . . no
C10 C4 H7 26.1 . . . no
H1 C4 H2 142.2 . . . no
H1 C4 H2 142.2 . . . no
H1 C4 H6 126.5 . . . no
H1 C4 H7 86.1 . . . no
H1 C4 H7 86.1 . . . no
H2 C4 H2 74.6 . . . no
H2 C4 H6 66.7 . . . no
H2 C4 H7 111.8 . . . no
H2 C4 H7 84.7 . . . no
H2 C4 H6 66.7 7 7 7 no
H2 C4 H7 84.7 7 7 7 no
H2 C4 H7 111.8 7 7 7 no
H6 C4 H7 45.6 . . . no
H6 C4 H7 45.6 . . . no
H7 C4 H7 45.0 . . . no
F1 C5 F1 72.8(3) . . . ?
F1 C5 O1 114.0(2) . . . ?
F1 C5 N1 143.59(12) . . . ?
F1 C5 C1 133.1(2) . . . ?
F1 C5 C4 135.7(2) . . . ?
F1 C5 C6 23.7(3) . . . ?
F1 C5 C6 96.5(3) . . . ?
F1 C5 C7 6.3(3) . . . ?
F1 C5 C7 66.5(2) . . . ?
F1 C5 C8 36.40(12) . . . ?
F1 C5 C10 114.3(2) . . . ?
F1 C5 H2 47.9 . . . no
F1 C5 H2 120.6 . . . no
F1 C5 H3 64.1 . . . no
F1 C5 H6 100.2 . . . no
F1 C5 H7 121.8 . . . no
F1 C5 H7 105.2 . . . no
F1 C5 O1 114.0(2) 7 7 7 ?
F1 C5 N1 143.59(12) 7 7 7 ?
F1 C5 C1 133.1(2) 7 7 7 ?
F1 C5 C4 135.7(2) 7 7 7 ?
F1 C5 C6 96.5(3) 7 7 7 ?
F1 C5 C6 23.7(3) 7 7 7 ?
F1 C5 C7 66.5(2) 7 7 7 ?
F1 C5 C7 6.3(3) 7 7 7 ?
F1 C5 C8 36.40(12) 7 7 7 ?
F1 C5 C10 114.3(2) 7 7 7 ?
F1 C5 H2 120.6 7 7 7 no
F1 C5 H2 47.9 7 7 7 no
F1 C5 H3 64.1 7 7 7 no
F1 C5 H6 100.2 7 7 7 no
F1 C5 H7 105.2 7 7 7 no
F1 C5 H7 121.8 7 7 7 no
O1 C5 N1 58.5(2) . . . ?
O1 C5 C1 27.7(2) . . . ?
O1 C5 C4 86.8(2) . . . ?
O1 C5 C6 103.8(3) . . . ?
O1 C5 C6 103.8(3) . . . ?
O1 C5 C7 115.6(2) . . . ?
O1 C5 C7 115.6(2) . . . ?
O1 C5 C8 119.8(2) . . . ?
O1 C5 C10 118.9(2) . . . ?
O1 C5 H2 91.7 . . . no
O1 C5 H2 91.7 . . . no
O1 C5 H3 177.5 . . . no
O1 C5 H6 136.9 . . . no
O1 C5 H7 118.7 . . . no
O1 C5 H7 118.7 . . . no
N1 C5 C1 30.8(2) . . . ?
N1 C5 C4 28.3(2) . . . ?
N1 C5 C6 119.9(3) . . . ?
N1 C5 C6 119.9(3) . . . ?
N1 C5 C7 149.9(2) . . . ?
N1 C5 C7 149.9(2) . . . ?
N1 C5 C8 178.3(3) . . . ?
N1 C5 C10 60.4(2) . . . ?
N1 C5 H2 95.7 . . . no
N1 C5 H2 95.7 . . . no
N1 C5 H3 124.0 . . . no
N1 C5 H6 78.5 . . . no
N1 C5 H7 61.8 . . . no
N1 C5 H7 61.8 . . . no
C1 C5 C4 59.1(2) . . . ?
C1 C5 C6 114.5(3) . . . ?
C1 C5 C6 114.5(3) . . . ?
C1 C5 C7 136.9(2) . . . ?
C1 C5 C7 136.9(2) . . . ?
C1 C5 C8 147.5(3) . . . ?
C1 C5 C10 91.2(2) . . . ?
C1 C5 H2 94.1 . . . no
C1 C5 H2 94.1 . . . no
C1 C5 H3 154.8 . . . no
C1 C5 H6 109.2 . . . no
C1 C5 H7 91.7 . . . no
C1 C5 H7 91.7 . . . no
C4 C5 C6 116.8(3) . . . ?
C4 C5 C6 116.8(3) . . . ?
C4 C5 C7 140.6(2) . . . ?
C4 C5 C7 140.6(2) . . . ?
C4 C5 C8 153.4(2) . . . ?
C4 C5 C10 32.1(1) . . . ?
C4 C5 H2 95.8 . . . no
C4 C5 H2 95.8 . . . no
C4 C5 H3 95.7 . . . no
C4 C5 H6 50.2 . . . no
C4 C5 H7 34.9 . . . no
C4 C5 H7 34.9 . . . no
C6 C5 C6 120.2(5) . . . ?
C6 C5 C7 30.0(3) . . . ?
C6 C5 C7 90.2(4) . . . ?
C6 C5 C8 60.1(3) . . . ?
C6 C5 C10 105.5(3) . . . ?
C6 C5 H2 24.2 . . . no
C6 C5 H2 144.3 . . . no
C6 C5 H3 75.1 . . . no
C6 C5 H6 97.1 . . . no
C6 C5 H7 116.7 . . . no
C6 C5 H7 93.7 . . . no
C6 C5 C7 90.2(4) 7 7 7 ?
C6 C5 C7 30.0(3) 7 7 7 ?
C6 C5 C8 60.1(3) 7 7 7 ?
C6 C5 C10 105.5(3) 7 7 7 ?
C6 C5 H2 144.3 7 7 7 no
C6 C5 H2 24.2 7 7 7 no
C6 C5 H3 75.1 7 7 7 no
C6 C5 H6 97.1 7 7 7 no
C6 C5 H7 93.7 7 7 7 no
C6 C5 H7 116.7 7 7 7 no
C7 C5 C7 60.2(4) . . . ?
C7 C5 C8 30.1(2) . . . ?
C7 C5 C10 116.6(2) . . . ?
C7 C5 H2 54.2 . . . no
C7 C5 H2 114.3 . . . no
C7 C5 H3 62.4 . . . no
C7 C5 H6 101.3 . . . no
C7 C5 H7 122.8 . . . no
C7 C5 H7 108.5 . . . no
C7 C5 C8 30.1(2) 7 7 7 ?
C7 C5 C10 116.6(2) 7 7 7 ?
C7 C5 H2 114.3 7 7 7 no
C7 C5 H2 54.2 7 7 7 no
C7 C5 H3 62.4 7 7 7 no
C7 C5 H6 101.3 7 7 7 no
C7 C5 H7 108.5 7 7 7 no
C7 C5 H7 122.8 7 7 7 no
C8 C5 C10 121.3(2) . . . ?
C8 C5 H2 84.2 . . . no
C8 C5 H2 84.2 . . . no
C8 C5 H3 57.7 . . . no
C8 C5 H6 103.3 . . . no
C8 C5 H7 119.9 . . . no
C8 C5 H7 119.9 . . . no
C10 C5 H2 94.2 . . . no
C10 C5 H2 94.2 . . . no
C10 C5 H3 63.6 . . . no
C10 C5 H6 18.1 . . . no
C10 C5 H7 12.9 . . . no
C10 C5 H7 12.9 . . . no
H2 C5 H2 168.2 . . . no
H2 C5 H3 88.1 . . . no
H2 C5 H6 92.7 . . . no
H2 C5 H7 107.0 . . . no
H2 C5 H7 81.3 . . . no
H2 C5 H3 88.1 7 7 7 no
H2 C5 H6 92.7 7 7 7 no
H2 C5 H7 81.3 7 7 7 no
H2 C5 H7 107.0 7 7 7 no
H3 C5 H6 45.5 2_455 2_455 2_455 no
H3 C5 H7 63.7 2_455 2_455 2_455 no
H3 C5 H7 63.7 2_455 2_455 2_455 no
H6 C5 H7 21.6 . . . no
H6 C5 H7 21.6 . . . no
H7 C5 H7 25.7 . . . no
F1 C6 O1 135.9(2) . . . ?
F1 C6 O1 105.8(2) . . . ?
F1 C6 N1 173.7(3) . . . ?
F1 C6 N2 73.5(2) . . . ?
F1 C6 C1 157.5(2) . . . ?
F1 C6 C4 159.3(2) . . . ?
F1 C6 C5 142.7(4) . . . ?
F1 C6 C6 112.9(2) . . . ?
F1 C6 C7 22.6(5) . . . ?
F1 C6 C7 82.8(2) . . . ?
F1 C6 C8 52.5(2) . . . ?
F1 C6 C10 133.9(2) . . . ?
F1 C6 H2 96.5 . . . no
F1 C6 H2 121.3 . . . no
F1 C6 H3 44.1 . . . no
F1 C6 H3 78.0 . . . no
F1 C6 H4 83.0 . . . no
F1 C6 H6 122.9 . . . no
F1 C6 H7 81.9 . . . no
O1 C6 O1 69.04(8) . . . ?
O1 C6 N1 43.96(11) . . . ?
O1 C6 N2 79.38(10) . . . ?
O1 C6 C1 21.92(11) . . . ?
O1 C6 C4 64.78(11) . . . ?
O1 C6 C5 52.3(2) . . . ?
O1 C6 C6 68.82(9) . . . ?
O1 C6 C7 128.6(3) . . . ?
O1 C6 C7 89.9(2) . . . ?
O1 C6 C8 111.0(2) . . . ?
O1 C6 C10 89.49(13) . . . ?
O1 C6 H2 89.4 . . . no
O1 C6 H2 62.9 . . . no
O1 C6 H3 115.8 . . . no
O1 C6 H3 134.9 . . . no
O1 C6 H4 127.1 . . . no
O1 C6 H6 98.6 . . . no
O1 C6 H7 54.0 . . . no
O1 C6 N1 80.15(12) 3_745 3_745 3_745 ?
O1 C6 N2 38.54(9) 3_745 3_745 3_745 ?
O1 C6 C1 67.54(9) 3_745 3_745 3_745 ?
O1 C6 C4 82.22(11) 3_745 3_745 3_745 ?
O1 C6 C5 109.4(3) 3_745 3_745 3_745 ?
O1 C6 C6 136.03(8) 3_745 3_745 3_745 ?
O1 C6 C7 126.3(4) 3_745 3_745 3_745 ?
O1 C6 C7 157.2(2) 3_745 3_745 3_745 ?
O1 C6 C8 150.7(2) 3_745 3_745 3_745 ?
O1 C6 C10 97.65(12) 3_745 3_745 3_745 ?
O1 C6 H2 21.6 3_745 3_745 3_745 no
O1 C6 H2 128.4 3_745 3_745 3_745 no
O1 C6 H3 144.0 3_745 3_745 3_745 no
O1 C6 H3 140.3 3_745 3_745 3_745 no
O1 C6 H4 65.8 3_745 3_745 3_745 no
O1 C6 H6 109.8 3_745 3_745 3_745 no
O1 C6 H7 82.0 3_745 3_745 3_745 no
N1 C6 N2 111.2(1) . . . ?
N1 C6 C1 23.52(12) . . . ?
N1 C6 C4 21.46(11) . . . ?
N1 C6 C5 31.0(2) . . . ?
N1 C6 C6 60.89(12) . . . ?
N1 C6 C7 151.2(5) . . . ?
N1 C6 C7 90.9(2) . . . ?
N1 C6 C8 121.3(2) . . . ?
N1 C6 C10 45.53(13) . . . ?
N1 C6 H2 89.8 . . . no
N1 C6 H2 52.5 . . . no
N1 C6 H3 129.7 . . . no
N1 C6 H3 98.8 . . . no
N1 C6 H4 101.5 . . . no
N1 C6 H6 55.4 . . . no
N1 C6 H7 97.1 . . . no
N2 C6 C1 90.85(11) 3_745 3_745 3_745 ?
N2 C6 C4 119.4(1) 3_745 3_745 3_745 ?
N2 C6 C5 131.6(3) 3_745 3_745 3_745 ?
N2 C6 C6 139.27(9) 3_745 3_745 3_745 ?
N2 C6 C7 90.2(4) 3_745 3_745 3_745 ?
N2 C6 C7 131.3(2) 3_745 3_745 3_745 ?
N2 C6 C8 112.2(2) 3_745 3_745 3_745 ?
N2 C6 C10 135.9(2) 3_745 3_745 3_745 ?
N2 C6 H2 46.9 3_745 3_745 3_745 no
N2 C6 H2 138.0 3_745 3_745 3_745 no
N2 C6 H3 105.6 3_745 3_745 3_745 no
N2 C6 H3 145.7 3_745 3_745 3_745 no
N2 C6 H4 82.1 3_745 3_745 3_745 no
N2 C6 H6 147.1 3_745 3_745 3_745 no
N2 C6 H7 57.0 3_745 3_745 3_745 no
C1 C6 C4 43.25(12) . . . ?
C1 C6 C5 43.1(2) . . . ?
C1 C6 C6 68.73(10) . . . ?
C1 C6 C7 148.1(4) . . . ?
C1 C6 C7 96.3(2) . . . ?
C1 C6 C8 123.7(2) . . . ?
C1 C6 C10 68.5(1) . . . ?
C1 C6 H2 83.7 . . . no
C1 C6 H2 60.9 . . . no
C1 C6 H3 130.6 . . . no
C1 C6 H3 121.4 . . . no
C1 C6 H4 111.3 . . . no
C1 C6 H6 78.9 . . . no
C1 C6 H7 75.9 . . . no
C4 C6 C5 41.6(2) . . . ?
C4 C6 C6 69.05(9) . . . ?
C4 C6 C7 150.2(4) . . . ?
C4 C6 C7 97.1(2) . . . ?
C4 C6 C8 125.4(2) . . . ?
C4 C6 C10 25.67(11) . . . ?
C4 C6 H2 84.1 . . . no
C4 C6 H2 61.5 . . . no
C4 C6 H3 133.2 . . . no
C4 C6 H3 83.8 . . . no
C4 C6 H4 83.0 . . . no
C4 C6 H6 37.6 . . . no
C4 C6 H7 118.5 . . . no
C5 C6 C6 29.9(3) . . . ?
C5 C6 C7 120.2(6) . . . ?
C5 C6 C7 60.0(3) . . . ?
C5 C6 C8 90.3(3) . . . ?
C5 C6 C10 52.2(2) . . . ?
C5 C6 H2 120.8 . . . no
C5 C6 H2 21.5 . . . no
C5 C6 H3 98.7 . . . no
C5 C6 H3 82.7 . . . no
C5 C6 H4 122.5 . . . no
C5 C6 H6 54.3 . . . no
C5 C6 H7 91.1 . . . no
C6 C6 C7 90.3(4) 7 7 7 ?
C6 C6 C7 30.1(2) 7 7 7 ?
C6 C6 C8 60.4(1) 7 7 7 ?
C6 C6 C10 70.11(9) 7 7 7 ?
C6 C6 H2 150.6 7 7 7 no
C6 C6 H2 8.4 7 7 7 no
C6 C6 H3 68.8 7 7 7 no
C6 C6 H3 70.1 7 7 7 no
C6 C6 H4 137.6 7 7 7 no
C6 C6 H6 65.3 7 7 7 no
C6 C6 H7 83.3 7 7 7 no
C7 C6 C7 60.2(5) . . . ?
C7 C6 C8 29.9(5) . . . ?
C7 C6 C10 127.9(3) . . . ?
C7 C6 H2 119.0 . . . no
C7 C6 H2 98.7 . . . no
C7 C6 H3 21.5 . . . no
C7 C6 H3 68.8 . . . no
C7 C6 H4 100.4 . . . no
C7 C6 H6 114.8 . . . no
C7 C6 H7 78.1 . . . no
C7 C6 C8 30.34(13) 7 7 7 ?
C7 C6 C10 90.7(2) 7 7 7 ?
C7 C6 H2 178.2 7 7 7 no
C7 C6 H2 38.5 7 7 7 no
C7 C6 H3 38.8 7 7 7 no
C7 C6 H3 61.5 7 7 7 no
C7 C6 H4 137.0 7 7 7 no
C7 C6 H6 81.2 7 7 7 no
C7 C6 H7 78.2 7 7 7 no
C8 C6 C10 111.6(2) . . . ?
C8 C6 H2 148.9 . . . no
C8 C6 H2 68.8 . . . no
C8 C6 H3 8.4 . . . no
C8 C6 H3 61.4 . . . no
C8 C6 H4 121.9 . . . no
C8 C6 H6 99.3 . . . no
C8 C6 H7 76.0 . . . no
C10 C6 H2 91.0 . . . no
C10 C6 H2 65.2 . . . no
C10 C6 H3 117.5 . . . no
C10 C6 H3 59.3 . . . no
C10 C6 H4 71.1 . . . no
C10 C6 H6 13.2 . . . no
C10 C6 H7 141.3 . . . no
H2 C6 H2 142.2 . . . no
H2 C6 H3 140.4 . . . no
H2 C6 H3 120.0 . . . no
H2 C6 H4 44.4 . . . no
H2 C6 H6 100.6 . . . no
H2 C6 H7 100.0 . . . no
H2 C6 H3 77.2 7 7 7 no
H2 C6 H3 74.0 7 7 7 no
H2 C6 H4 135.2 7 7 7 no
H2 C6 H6 62.1 7 7 7 no
H2 C6 H7 84.7 7 7 7 no
H3 C6 H3 63.6 . . . no
H3 C6 H4 116.8 . . . no
H3 C6 H6 104.7 . . . no
H3 C6 H7 75.3 . . . no
H3 C6 H4 75.8 2_455 2_455 2_455 no
H3 C6 H6 46.4 2_455 2_455 2_455 no
H3 C6 H7 136.7 2_455 2_455 2_455 no
H4 C6 H6 73.0 3_645 3_645 3_645 no
H4 C6 H7 138.9 3_645 3_645 3_645 no
H6 C6 H7 145.3 . . . no
F1 C7 F1 125.5(6) . . . ?
F1 C7 C5 161.1(7) . . . ?
F1 C7 C6 131.3(9) . . . ?
F1 C7 C6 169.0(6) . . . ?
F1 C7 C7 138.9(5) . . . ?
F1 C7 C8 108.2(4) . . . ?
F1 C7 H2 106.6 . . . no
F1 C7 H3 84.4 . . . no
F1 C7 H3 106.7 . . . no
F1 C7 H5 33.2 . . . no
F1 C7 H5 54.7 . . . no
F1 C7 H6 134.7 . . . no
F1 C7 H7 102.7 . . . no
F1 C7 C5 73.4(2) 7 7 7 ?
F1 C7 C6 103.2(5) 7 7 7 ?
F1 C7 C6 43.5(2) 7 7 7 ?
F1 C7 C7 13.47(11) 7 7 7 ?
F1 C7 C8 17.3(4) 7 7 7 ?
F1 C7 H2 127.9 7 7 7 no
F1 C7 H3 41.2 7 7 7 no
F1 C7 H3 69.4 7 7 7 no
F1 C7 H5 109.3 7 7 7 no
F1 C7 H5 115.8 7 7 7 no
F1 C7 H6 80.9 7 7 7 no
F1 C7 H7 86.0 7 7 7 no
C5 C7 C6 29.8(3) . . . ?
C5 C7 C6 29.85(13) . . . ?
C5 C7 C7 59.9(2) . . . ?
C5 C7 C8 90.7(6) . . . ?
C5 C7 H2 54.6 . . . no
C5 C7 H3 114.5 . . . no
C5 C7 H3 77.2 . . . no
C5 C7 H5 147.3 . . . no
C5 C7 H5 121.7 . . . no
C5 C7 H6 38.7 . . . no
C5 C7 H7 78.0 . . . no
C6 C7 C6 59.6(4) . . . ?
C6 C7 C7 89.7(4) . . . ?
C6 C7 C8 120.5(8) . . . ?
C6 C7 H2 24.8 . . . no
C6 C7 H3 144.3 . . . no
C6 C7 H3 88.0 . . . no
C6 C7 H5 133.4 . . . no
C6 C7 H5 107.6 . . . no
C6 C7 H6 45.1 . . . no
C6 C7 H7 79.4 . . . no
C6 C7 C7 30.1(2) 7 7 7 ?
C6 C7 C8 60.8(5) 7 7 7 ?
C6 C7 H2 84.4 7 7 7 no
C6 C7 H3 84.7 7 7 7 no
C6 C7 H3 70.5 7 7 7 no
C6 C7 H5 141.3 7 7 7 no
C6 C7 H5 126.7 7 7 7 no
C6 C7 H6 50.5 7 7 7 no
C6 C7 H7 78.8 7 7 7 no
C7 C7 C8 30.8(4) 7 7 7 ?
C7 C7 H2 114.5 7 7 7 no
C7 C7 H3 54.6 7 7 7 no
C7 C7 H3 68.5 7 7 7 no
C7 C7 H5 120.4 7 7 7 no
C7 C7 H5 121.1 7 7 7 no
C7 C7 H6 70.8 7 7 7 no
C7 C7 H7 83.2 7 7 7 no
C8 C7 H2 145.2 . . . no
C8 C7 H3 23.9 . . . no
C8 C7 H3 73.2 . . . no
C8 C7 H5 95.1 . . . no
C8 C7 H5 106.4 . . . no
C8 C7 H6 94.9 . . . no
C8 C7 H7 89.0 . . . no
H2 C7 H3 168.8 . . . no
H2 C7 H3 97.8 . . . no
H2 C7 H5 114.9 . . . no
H2 C7 H5 92.7 . . . no
H2 C7 H6 60.2 . . . no
H2 C7 H7 82.5 . . . no
H3 C7 H3 81.0 . . . no
H3 C7 H5 75.6 . . . no
H3 C7 H5 91.7 . . . no
H3 C7 H6 113.8 . . . no
H3 C7 H7 92.8 . . . no
H3 C7 H5 73.8 2_455 2_455 2_455 no
H3 C7 H5 160.9 2_455 2_455 2_455 no
H3 C7 H6 43.2 2_455 2_455 2_455 no
H3 C7 H7 149.1 2_455 2_455 2_455 no
H5 C7 H5 87.4 6_645 6_645 6_645 no
H5 C7 H6 108.6 6_645 6_645 6_645 no
H5 C7 H7 134.2 6_645 6_645 6_645 no
H5 C7 H6 152.3 3_745 3_745 3_745 no
H5 C7 H7 48.2 3_745 3_745 3_745 no
H6 C7 H7 116.6 . . . no
F1 C8 F1 175.5(6) . . . ?
F1 C8 C5 92.1(3) . . . ?
F1 C8 C6 62.5(2) . . . ?
F1 C8 C6 121.7(4) . . . ?
F1 C8 C7 32.9(2) . . . ?
F1 C8 C7 151.3(7) . . . ?
F1 C8 H2 53.7 . . . no
F1 C8 H2 130.6 . . . no
F1 C8 H3 87.9 . . . no
F1 C8 H3 89.8 . . . no
F1 C8 H6 87.8 . . . no
F1 C8 C5 92.1(3) 7 7 7 ?
F1 C8 C6 121.7(4) 7 7 7 ?
F1 C8 C6 62.5(2) 7 7 7 ?
F1 C8 C7 151.3(7) 7 7 7 ?
F1 C8 C7 32.9(2) 7 7 7 ?
F1 C8 H2 130.6 7 7 7 no
F1 C8 H2 53.7 7 7 7 no
F1 C8 H3 87.9 7 7 7 no
F1 C8 H3 89.8 7 7 7 no
F1 C8 H6 87.8 7 7 7 no
C5 C8 C6 29.6(1) . . . ?
C5 C8 C6 29.6(1) . . . ?
C5 C8 C7 59.2(4) . . . ?
C5 C8 C7 59.2(4) . . . ?
C5 C8 H2 38.5 . . . no
C5 C8 H2 38.5 . . . no
C5 C8 H3 177.7 . . . no
C5 C8 H3 74.2 . . . no
C5 C8 H6 154.3 . . . no
C6 C8 C6 59.2(3) . . . ?
C6 C8 C7 29.6(4) . . . ?
C6 C8 C7 88.8(5) . . . ?
C6 C8 H2 8.9 . . . no
C6 C8 H2 68.1 . . . no
C6 C8 H3 150.3 . . . no
C6 C8 H3 76.6 . . . no
C6 C8 H6 141.8 . . . no
C6 C8 C7 88.8(5) 7 7 7 ?
C6 C8 C7 29.6(4) 7 7 7 ?
C6 C8 H2 68.1 7 7 7 no
C6 C8 H2 8.9 7 7 7 no
C6 C8 H3 150.3 7 7 7 no
C6 C8 H3 76.6 7 7 7 no
C6 C8 H6 141.8 7 7 7 no
C7 C8 C7 118.4(8) . . . ?
C7 C8 H2 20.8 . . . no
C7 C8 H2 97.7 . . . no
C7 C8 H3 120.8 . . . no
C7 C8 H3 81.8 . . . no
C7 C8 H6 117.4 . . . no
C7 C8 H2 97.7 7 7 7 no
C7 C8 H2 20.8 7 7 7 no
C7 C8 H3 120.8 7 7 7 no
C7 C8 H3 81.8 7 7 7 no
C7 C8 H6 117.4 7 7 7 no
H2 C8 H2 76.9 . . . no
H2 C8 H3 141.4 . . . no
H2 C8 H3 78.5 . . . no
H2 C8 H6 135.4 . . . no
H2 C8 H3 141.4 7 7 7 no
H2 C8 H3 78.5 7 7 7 no
H2 C8 H6 135.4 7 7 7 no
H3 C8 H3 108.1 . . . no
H3 C8 H6 27.9 . . . no
H3 C8 H6 80.2 2_455 2_455 2_455 no
F1 C9 F1 61.9(3) 4_654 4_654 4_654 ?
F1 C9 F1 94.7(2) 4_654 4_654 4_654 ?
F1 C9 F1 66.97(12) 4_654 4_654 4_654 ?
F1 C9 N2 134.2(2) 4_654 4_654 4_654 ?
F1 C9 C2 148.5(1) 4_654 4_654 4_654 ?
F1 C9 C3 142.4(2) 4_654 4_654 4_654 ?
F1 C9 H1 128.7 4_654 4_654 4_654 no
F1 C9 H4 84.5 4_654 4_654 4_654 no
F1 C9 H5 97.1 4_654 4_654 4_654 no
F1 C9 H5 41.6 4_654 4_654 4_654 no
F1 C9 H7 85.0 4_654 4_654 4_654 no
F1 C9 H7 146.8 4_654 4_654 4_654 no
F1 C9 F1 66.97(12) 6_654 6_654 6_654 ?
F1 C9 F1 94.7(2) 6_654 6_654 6_654 ?
F1 C9 N2 134.2(2) 6_654 6_654 6_654 ?
F1 C9 C2 148.5(1) 6_654 6_654 6_654 ?
F1 C9 C3 142.4(2) 6_654 6_654 6_654 ?
F1 C9 H1 128.7 6_654 6_654 6_654 no
F1 C9 H4 84.5 6_654 6_654 6_654 no
F1 C9 H5 41.6 6_654 6_654 6_654 no
F1 C9 H5 97.1 6_654 6_654 6_654 no
F1 C9 H7 146.8 6_654 6_654 6_654 no
F1 C9 H7 85.0 6_654 6_654 6_654 no
F1 C9 F1 54.8(2) 3_755 3_755 3_755 ?
F1 C9 N2 68.9(2) 3_755 3_755 3_755 ?
F1 C9 C2 95.0(3) 3_755 3_755 3_755 ?
F1 C9 C3 120.0(2) 3_755 3_755 3_755 ?
F1 C9 H1 136.6 3_755 3_755 3_755 no
F1 C9 H4 147.5 3_755 3_755 3_755 no
F1 C9 H5 37.7 3_755 3_755 3_755 no
F1 C9 H5 89.4 3_755 3_755 3_755 no
F1 C9 H7 118.8 3_755 3_755 3_755 no
F1 C9 H7 69.8 3_755 3_755 3_755 no
F1 C9 N2 68.9(2) 5_755 5_755 5_755 ?
F1 C9 C2 95.0(3) 5_755 5_755 5_755 ?
F1 C9 C3 120.0(2) 5_755 5_755 5_755 ?
F1 C9 H1 136.6 5_755 5_755 5_755 no
F1 C9 H4 147.5 5_755 5_755 5_755 no
F1 C9 H5 89.4 5_755 5_755 5_755 no
F1 C9 H5 37.7 5_755 5_755 5_755 no
F1 C9 H7 69.8 5_755 5_755 5_755 no
F1 C9 H7 118.8 5_755 5_755 5_755 no
N2 C9 C2 29.5(2) . . . ?
N2 C9 C3 58.2(2) . . . ?
N2 C9 H1 78.8 . . . no
N2 C9 H4 132.0 . . . no
N2 C9 H5 94.0 . . . no
N2 C9 H5 94.0 . . . no
N2 C9 H7 68.8 . . . no
N2 C9 H7 68.8 . . . no
C2 C9 C3 28.7(2) . . . ?
C2 C9 H1 49.3 . . . no
C2 C9 H4 102.5 . . . no
C2 C9 H5 108.7 . . . no
C2 C9 H5 108.7 . . . no
C2 C9 H7 64.2 . . . no
C2 C9 H7 64.2 . . . no
C3 C9 H1 20.6 . . . no
C3 C9 H4 73.8 . . . no
C3 C9 H5 118.9 . . . no
C3 C9 H5 118.9 . . . no
C3 C9 H7 66.5 . . . no
C3 C9 H7 66.5 . . . no
H1 C9 H4 53.2 . . . no
H1 C9 H5 122.0 . . . no
H1 C9 H5 122.0 . . . no
H1 C9 H7 71.9 . . . no
H1 C9 H7 71.9 . . . no
H4 C9 H5 110.1 . . . no
H4 C9 H5 110.1 . . . no
H4 C9 H7 93.5 . . . no
H4 C9 H7 93.5 . . . no
H5 C9 H5 116.0 . . . no
H5 C9 H7 156.5 . . . no
H5 C9 H7 52.5 . . . no
H5 C9 H7 52.5 7 7 7 no
H5 C9 H7 156.5 7 7 7 no
H7 C9 H7 128.2 3_645 3_645 3_645 no
O1 C10 N1 118.7(2) 1_455 1_455 1_455 ?
O1 C10 C3 62.7(2) 1_455 1_455 1_455 ?
O1 C10 C4 89.5(3) 1_455 1_455 1_455 ?
O1 C10 C5 149.1(2) 1_455 1_455 1_455 ?
O1 C10 C6 151.5(1) 1_455 1_455 1_455 ?
O1 C10 C6 151.5(1) 1_455 1_455 1_455 ?
O1 C10 H1 42.3 1_455 1_455 1_455 no
O1 C10 H2 137.0 1_455 1_455 1_455 no
O1 C10 H2 137.0 1_455 1_455 1_455 no
O1 C10 H3 142.5 1_455 1_455 1_455 no
O1 C10 H5 101.8 1_455 1_455 1_455 no
O1 C10 H5 101.8 1_455 1_455 1_455 no
O1 C10 H6 163.1 1_455 1_455 1_455 no
O1 C10 H7 62.1 1_455 1_455 1_455 no
O1 C10 H7 62.1 1_455 1_455 1_455 no
N1 C10 C3 56.0(2) . . . ?
N1 C10 C4 29.2(2) . . . ?
N1 C10 C5 30.43(13) . . . ?
N1 C10 C6 44.39(11) . . . ?
N1 C10 C6 44.39(11) . . . ?
N1 C10 H1 76.3 . . . no
N1 C10 H2 46.2 . . . no
N1 C10 H2 46.2 . . . no
N1 C10 H3 98.9 . . . no
N1 C10 H5 109.0 . . . no
N1 C10 H5 109.0 . . . no
N1 C10 H6 78.2 . . . no
N1 C10 H7 120.5 . . . no
N1 C10 H7 120.5 . . . no
C3 C10 C4 26.8(2) . . . ?
C3 C10 C5 86.4(2) . . . ?
C3 C10 C6 96.1(2) . . . ?
C3 C10 C6 96.1(2) . . . ?
C3 C10 H1 20.3 . . . no
C3 C10 H2 89.4 . . . no
C3 C10 H2 89.4 . . . no
C3 C10 H3 154.9 . . . no
C3 C10 H5 121.5 . . . no
C3 C10 H5 121.5 . . . no
C3 C10 H6 134.2 . . . no
C3 C10 H7 94.2 . . . no
C3 C10 H7 94.2 . . . no
C4 C10 C5 59.6(3) . . . ?
C4 C10 C6 71.0(2) . . . ?
C4 C10 C6 71.0(2) . . . ?
C4 C10 H1 47.2 . . . no
C4 C10 H2 67.5 . . . no
C4 C10 H2 67.5 . . . no
C4 C10 H3 128.1 . . . no
C4 C10 H5 119.0 . . . no
C4 C10 H5 119.0 . . . no
C4 C10 H6 107.4 . . . no
C4 C10 H7 108.6 . . . no
C4 C10 H7 108.6 . . . no
C5 C10 C6 22.23(9) . . . ?
C5 C10 C6 22.23(9) . . . ?
C5 C10 H1 106.8 . . . no
C5 C10 H2 34.2 . . . no
C5 C10 H2 34.2 . . . no
C5 C10 H3 68.5 . . . no
C5 C10 H5 94.2 . . . no
C5 C10 H5 94.2 . . . no
C5 C10 H6 47.8 . . . no
C5 C10 H7 124.6 . . . no
C5 C10 H7 124.6 . . . no
C6 C10 C6 39.8(2) . . . ?
C6 C10 H1 115.2 . . . no
C6 C10 H2 15.6 . . . no
C6 C10 H2 54.4 . . . no
C6 C10 H3 60.4 . . . no
C6 C10 H5 72.0 . . . no
C6 C10 H5 105.7 . . . no
C6 C10 H6 41.9 . . . no
C6 C10 H7 143.0 . . . no
C6 C10 H7 103.8 . . . no
C6 C10 H1 115.2 7 7 7 no
C6 C10 H2 54.4 7 7 7 no
C6 C10 H2 15.6 7 7 7 no
C6 C10 H3 60.4 7 7 7 no
C6 C10 H5 105.7 7 7 7 no
C6 C10 H5 72.0 7 7 7 no
C6 C10 H6 41.9 7 7 7 no
C6 C10 H7 103.8 7 7 7 no
C6 C10 H7 143.0 7 7 7 no
H1 C10 H2 106.1 . . . no
H1 C10 H2 106.1 . . . no
H1 C10 H3 175.2 . . . no
H1 C10 H5 118.5 . . . no
H1 C10 H5 118.5 . . . no
H1 C10 H6 154.5 . . . no
H1 C10 H7 82.6 . . . no
H1 C10 H7 82.6 . . . no
H2 C10 H2 68.1 . . . no
H2 C10 H3 70.0 . . . no
H2 C10 H5 64.0 . . . no
H2 C10 H5 121.0 . . . no
H2 C10 H6 54.1 . . . no
H2 C10 H7 158.2 . . . no
H2 C10 H7 90.4 . . . no
H2 C10 H3 70.0 7 7 7 no
H2 C10 H5 121.0 7 7 7 no
H2 C10 H5 64.0 7 7 7 no
H2 C10 H6 54.1 7 7 7 no
H2 C10 H7 90.4 7 7 7 no
H2 C10 H7 158.2 7 7 7 no
H3 C10 H5 62.8 2_455 2_455 2_455 no
H3 C10 H5 62.8 2_455 2_455 2_455 no
H3 C10 H6 20.7 2_455 2_455 2_455 no
H3 C10 H7 100.0 2_455 2_455 2_455 no
H3 C10 H7 100.0 2_455 2_455 2_455 no
H5 C10 H5 116.7 3_645 3_645 3_645 no
H5 C10 H6 70.4 3_645 3_645 3_645 no
H5 C10 H7 129.8 3_645 3_645 3_645 no
H5 C10 H7 40.5 3_645 3_645 3_645 no
H5 C10 H6 70.4 5_665 5_665 5_665 no
H5 C10 H7 40.5 5_665 5_665 5_665 no
H5 C10 H7 129.8 5_665 5_665 5_665 no
H6 C10 H7 110.7 . . . no
H6 C10 H7 110.7 . . . no
H7 C10 H7 110.7 . . . no
O1 H1 N1 134.0 1_455 1_455 1_455 no
O1 H1 N2 177.9 1_455 1_455 1_455 no
O1 H1 C1 9.2 1_455 1_455 1_455 no
O1 H1 C2 169.4 1_455 1_455 1_455 no
O1 H1 C3 154.1 1_455 1_455 1_455 no
O1 H1 C4 118.9 1_455 1_455 1_455 no
O1 H1 C9 135.6 1_455 1_455 1_455 no
O1 H1 C10 85.4 1_455 1_455 1_455 no
O1 H1 H2 61.6 1_455 1_455 1_455 no
O1 H1 H2 61.6 1_455 1_455 1_455 no
O1 H1 H4 114.4 1_455 1_455 1_455 no
O1 H1 H5 134.4 1_455 1_455 1_455 no
O1 H1 H5 134.4 1_455 1_455 1_455 no
O1 H1 H6 92.1 1_455 1_455 1_455 no
O1 H1 H7 74.8 1_455 1_455 1_455 no
O1 H1 H7 74.8 1_455 1_455 1_455 no
O1 H1 H7 122.2 1_455 1_455 1_455 no
O1 H1 H7 122.2 1_455 1_455 1_455 no
N1 H1 N2 43.9 . . . no
N1 H1 C1 143.2 . . . no
N1 H1 C2 56.6 . . . no
N1 H1 C3 20.2 . . . no
N1 H1 C4 15.1 . . . no
N1 H1 C9 90.5 . . . no
N1 H1 C10 48.5 . . . no
N1 H1 H2 142.3 . . . no
N1 H1 H2 142.3 . . . no
N1 H1 H4 111.6 . . . no
N1 H1 H5 89.9 . . . no
N1 H1 H5 89.9 . . . no
N1 H1 H6 41.9 . . . no
N1 H1 H7 61.2 . . . no
N1 H1 H7 61.2 . . . no
N1 H1 H7 73.6 . . . no
N1 H1 H7 73.6 . . . no
N2 H1 C1 172.9 . . . no
N2 H1 C2 12.7 . . . no
N2 H1 C3 23.8 . . . no
N2 H1 C4 59.0 . . . no
N2 H1 C9 46.5 . . . no
N2 H1 C10 92.5 . . . no
N2 H1 H2 119.9 . . . no
N2 H1 H2 119.9 . . . no
N2 H1 H4 67.7 . . . no
N2 H1 H5 47.6 . . . no
N2 H1 H5 47.6 . . . no
N2 H1 H6 85.8 . . . no
N2 H1 H7 103.2 . . . no
N2 H1 H7 103.2 . . . no
N2 H1 H7 58.1 . . . no
N2 H1 H7 58.1 . . . no
C1 H1 C2 160.2 1_455 1_455 1_455 no
C1 H1 C3 163.4 1_455 1_455 1_455 no
C1 H1 C4 128.1 1_455 1_455 1_455 no
C1 H1 C9 126.4 1_455 1_455 1_455 no
C1 H1 C10 94.7 1_455 1_455 1_455 no
C1 H1 H2 55.1 1_455 1_455 1_455 no
C1 H1 H2 55.1 1_455 1_455 1_455 no
C1 H1 H4 105.2 1_455 1_455 1_455 no
C1 H1 H5 125.7 1_455 1_455 1_455 no
C1 H1 H5 125.7 1_455 1_455 1_455 no
C1 H1 H6 101.3 1_455 1_455 1_455 no
C1 H1 H7 83.6 1_455 1_455 1_455 no
C1 H1 H7 83.6 1_455 1_455 1_455 no
C1 H1 H7 120.5 1_455 1_455 1_455 no
C1 H1 H7 120.5 1_455 1_455 1_455 no
C2 H1 C3 36.4 . . . no
C2 H1 C4 71.7 . . . no
C2 H1 C9 33.9 . . . no
C2 H1 C10 105.1 . . . no
C2 H1 H2 110.5 . . . no
C2 H1 H2 110.5 . . . no
C2 H1 H4 55.0 . . . no
C2 H1 H5 35.7 . . . no
C2 H1 H5 35.7 . . . no
C2 H1 H6 98.5 . . . no
C2 H1 H7 115.3 . . . no
C2 H1 H7 115.3 . . . no
C2 H1 H7 56.9 . . . no
C2 H1 H7 56.9 . . . no
C3 H1 C4 35.3 . . . no
C3 H1 C9 70.3 . . . no
C3 H1 C10 68.7 . . . no
C3 H1 H2 135.0 . . . no
C3 H1 H2 135.0 . . . no
C3 H1 H4 91.4 . . . no
C3 H1 H5 70.4 . . . no
C3 H1 H5 70.4 . . . no
C3 H1 H6 62.1 . . . no
C3 H1 H7 80.5 . . . no
C3 H1 H7 80.5 . . . no
C3 H1 H7 64.8 . . . no
C3 H1 H7 64.8 . . . no
C4 H1 C9 105.6 . . . no
C4 H1 C10 33.4 . . . no
C4 H1 H2 142.3 . . . no
C4 H1 H2 142.3 . . . no
C4 H1 H4 126.7 . . . no
C4 H1 H5 104.6 . . . no
C4 H1 H5 104.6 . . . no
C4 H1 H6 26.8 . . . no
C4 H1 H7 47.0 . . . no
C4 H1 H7 47.0 . . . no
C4 H1 H7 81.4 . . . no
C4 H1 H7 81.4 . . . no
C9 H1 C10 139.0 . . . no
C9 H1 H2 83.7 . . . no
C9 H1 H2 83.7 . . . no
C9 H1 H4 21.1 . . . no
C9 H1 H5 13.7 . . . no
C9 H1 H5 13.7 . . . no
C9 H1 H6 132.4 . . . no
C9 H1 H7 146.5 . . . no
C9 H1 H7 146.5 . . . no
C9 H1 H7 62.2 . . . no
C9 H1 H7 62.2 . . . no
C10 H1 H2 126.9 . . . no
C10 H1 H2 126.9 . . . no
C10 H1 H4 160.1 . . . no
C10 H1 H5 136.6 . . . no
C10 H1 H5 136.6 . . . no
C10 H1 H6 6.6 . . . no
C10 H1 H7 19.8 . . . no
C10 H1 H7 19.8 . . . no
C10 H1 H7 99.5 . . . no
C10 H1 H7 99.5 . . . no
H2 H1 H2 74.1 3_655 3_655 3_655 no
H2 H1 H4 67.3 3_655 3_655 3_655 no
H2 H1 H5 76.0 3_655 3_655 3_655 no
H2 H1 H5 92.5 3_655 3_655 3_655 no
H2 H1 H6 131.1 3_655 3_655 3_655 no
H2 H1 H7 107.3 3_655 3_655 3_655 no
H2 H1 H7 129.4 3_655 3_655 3_655 no
H2 H1 H7 132.8 3_655 3_655 3_655 no
H2 H1 H7 70.8 3_655 3_655 3_655 no
H2 H1 H4 67.3 5_655 5_655 5_655 no
H2 H1 H5 92.5 5_655 5_655 5_655 no
H2 H1 H5 76.0 5_655 5_655 5_655 no
H2 H1 H6 131.1 5_655 5_655 5_655 no
H2 H1 H7 129.4 5_655 5_655 5_655 no
H2 H1 H7 107.3 5_655 5_655 5_655 no
H2 H1 H7 70.8 5_655 5_655 5_655 no
H2 H1 H7 132.8 5_655 5_655 5_655 no
H4 H1 H5 25.5 . . . no
H4 H1 H5 25.5 . . . no
H4 H1 H6 153.5 . . . no
H4 H1 H7 161.7 . . . no
H4 H1 H7 161.7 . . . no
H4 H1 H7 70.6 . . . no
H4 H1 H7 70.6 . . . no
H5 H1 H5 27.5 . . . no
H5 H1 H6 130.4 . . . no
H5 H1 H7 137.7 . . . no
H5 H1 H7 150.7 . . . no
H5 H1 H7 75.1 . . . no
H5 H1 H7 49.1 . . . no
H5 H1 H6 130.4 7 7 7 no
H5 H1 H7 150.7 7 7 7 no
H5 H1 H7 137.7 7 7 7 no
H5 H1 H7 49.1 7 7 7 no
H5 H1 H7 75.1 7 7 7 no
H6 H1 H7 24.1 . . . no
H6 H1 H7 24.1 . . . no
H6 H1 H7 95.9 . . . no
H6 H1 H7 95.9 . . . no
H7 H1 H7 32.6 . . . no
H7 H1 H7 119.2 . . . no
H7 H1 H7 91.1 . . . no
H7 H1 H7 91.1 7 7 7 no
H7 H1 H7 119.2 7 7 7 no
H7 H1 H7 113.7 3_645 3_645 3_645 no
F1 H2 O1 118.9 . . . no
F1 H2 O1 127.3 . . . no
F1 H2 N1 130.4 . . . no
F1 H2 N2 80.7 . . . no
F1 H2 C1 135.5 . . . no
F1 H2 C1 108.0 . . . no
F1 H2 C3 134.1 . . . no
F1 H2 C4 136.2 . . . no
F1 H2 C5 97.1 . . . no
F1 H2 C6 62.0 . . . no
F1 H2 C6 82.9 . . . no
F1 H2 C7 25.8 . . . no
F1 H2 C8 39.8 . . . no
F1 H2 C10 117.3 . . . no
F1 H2 H1 133.5 . . . no
F1 H2 H2 88.6 . . . no
F1 H2 H4 91.7 . . . no
F1 H2 H6 103.1 . . . no
O1 H2 O1 78.2 . . . no
O1 H2 N1 41.8 . . . no
O1 H2 N2 85.8 . . . no
O1 H2 C1 21.3 . . . no
O1 H2 C1 72.8 . . . no
O1 H2 C3 107.0 . . . no
O1 H2 C4 62.9 . . . no
O1 H2 C5 51.5 . . . no
O1 H2 C6 74.0 . . . no
O1 H2 C6 58.9 . . . no
O1 H2 C7 100.3 . . . no
O1 H2 C8 89.5 . . . no
O1 H2 C10 85.0 . . . no
O1 H2 H1 106.0 . . . no
O1 H2 H2 126.6 . . . no
O1 H2 H4 149.1 . . . no
O1 H2 H6 89.8 . . . no
O1 H2 N1 96.6 3_745 3_745 3_745 no
O1 H2 N2 49.4 3_745 3_745 3_745 no
O1 H2 C1 78.2 3_745 3_745 3_745 no
O1 H2 C1 24.7 3_745 3_745 3_745 no
O1 H2 C3 59.2 3_745 3_745 3_745 no
O1 H2 C4 96.5 3_745 3_745 3_745 no
O1 H2 C5 125.9 3_745 3_745 3_745 no
O1 H2 C6 150.7 3_745 3_745 3_745 no
O1 H2 C6 136.6 3_745 3_745 3_745 no
O1 H2 C7 146.2 3_745 3_745 3_745 no
O1 H2 C8 151.8 3_745 3_745 3_745 no
O1 H2 C10 113.4 3_745 3_745 3_745 no
O1 H2 H1 49.3 3_745 3_745 3_745 no
O1 H2 H2 50.2 3_745 3_745 3_745 no
O1 H2 H4 87.1 3_745 3_745 3_745 no
O1 H2 H6 127.8 3_745 3_745 3_745 no
N1 H2 N2 125.7 . . . no
N1 H2 C1 24.4 . . . no
N1 H2 C1 105.1 . . . no
N1 H2 C3 85.2 . . . no
N1 H2 C4 22.6 . . . no
N1 H2 C5 33.3 . . . no
N1 H2 C6 68.4 . . . no
N1 H2 C6 47.5 . . . no
N1 H2 C7 104.6 . . . no
N1 H2 C8 90.6 . . . no
N1 H2 C10 43.2 . . . no
N1 H2 H1 91.0 . . . no
N1 H2 H2 140.9 . . . no
N1 H2 H4 115.0 . . . no
N1 H2 H6 49.6 . . . no
N2 H2 C1 101.3 3_745 3_745 3_745 no
N2 H2 C1 27.3 3_745 3_745 3_745 no
N2 H2 C3 102.4 3_745 3_745 3_745 no
N2 H2 C4 139.2 3_745 3_745 3_745 no
N2 H2 C5 130.0 3_745 3_745 3_745 no
N2 H2 C6 118.5 3_745 3_745 3_745 no
N2 H2 C6 126.0 3_745 3_745 3_745 no
N2 H2 C7 96.8 3_745 3_745 3_745 no
N2 H2 C8 105.0 3_745 3_745 3_745 no
N2 H2 C10 162.0 3_745 3_745 3_745 no
N2 H2 H1 91.7 3_745 3_745 3_745 no
N2 H2 H2 52.4 3_745 3_745 3_745 no
N2 H2 H4 105.2 3_745 3_745 3_745 no
N2 H2 H6 175.2 3_745 3_745 3_745 no
C1 H2 C1 81.8 . . . no
C1 H2 C3 89.4 . . . no
C1 H2 C4 42.7 . . . no
C1 H2 C5 47.8 . . . no
C1 H2 C6 79.3 . . . no
C1 H2 C6 59.7 . . . no
C1 H2 C7 112.4 . . . no
C1 H2 C8 99.3 . . . no
C1 H2 C10 66.3 . . . no
C1 H2 H1 91.0 . . . no
C1 H2 H2 128.0 . . . no
C1 H2 H4 129.0 . . . no
C1 H2 H6 74.0 . . . no
C1 H2 C3 83.4 3_745 3_745 3_745 no
C1 H2 C4 113.3 3_745 3_745 3_745 no
C1 H2 C5 124.2 3_745 3_745 3_745 no
C1 H2 C6 132.6 3_745 3_745 3_745 no
C1 H2 C6 128.5 3_745 3_745 3_745 no
C1 H2 C7 122.1 3_745 3_745 3_745 no
C1 H2 C8 127.3 3_745 3_745 3_745 no
C1 H2 C10 134.8 3_745 3_745 3_745 no
C1 H2 H1 73.1 3_745 3_745 3_745 no
C1 H2 H2 54.7 3_745 3_745 3_745 no
C1 H2 H4 103.8 3_745 3_745 3_745 no
C1 H2 H6 148.8 3_745 3_745 3_745 no
C3 H2 C4 66.5 3_645 3_645 3_645 no
C3 H2 C5 113.1 3_645 3_645 3_645 no
C3 H2 C6 138.9 3_645 3_645 3_645 no
C3 H2 C6 125.1 3_645 3_645 3_645 no
C3 H2 C7 147.4 3_645 3_645 3_645 no
C3 H2 C8 148.9 3_645 3_645 3_645 no
C3 H2 C10 65.9 3_645 3_645 3_645 no
C3 H2 H1 10.7 3_645 3_645 3_645 no
C3 H2 H2 61.4 3_645 3_645 3_645 no
C3 H2 H4 42.8 3_645 3_645 3_645 no
C3 H2 H6 77.1 3_645 3_645 3_645 no
C4 H2 C5 46.9 . . . no
C4 H2 C6 79.1 . . . no
C4 H2 C6 60.1 . . . no
C4 H2 C7 113.1 . . . no
C4 H2 C8 100.4 . . . no
C4 H2 C10 24.7 . . . no
C4 H2 H1 74.4 . . . no
C4 H2 H2 127.3 . . . no
C4 H2 H4 92.4 . . . no
C4 H2 H6 36.2 . . . no
C5 H2 C6 35.0 . . . no
C5 H2 C6 14.2 . . . no
C5 H2 C7 71.3 . . . no
C5 H2 C8 57.3 . . . no
C5 H2 C10 51.7 . . . no
C5 H2 H1 121.3 . . . no
C5 H2 H2 174.1 . . . no
C5 H2 H4 124.8 . . . no
C5 H2 H6 47.1 . . . no
C6 H2 C6 20.9 . . . no
C6 H2 C7 36.2 . . . no
C6 H2 C8 22.3 . . . no
C6 H2 C10 73.4 . . . no
C6 H2 H1 149.5 . . . no
C6 H2 H2 150.6 . . . no
C6 H2 H4 121.8 . . . no
C6 H2 H6 61.8 . . . no
C6 H2 C7 57.1 7 7 7 no
C6 H2 C8 43.1 7 7 7 no
C6 H2 C10 60.4 7 7 7 no
C6 H2 H1 134.2 7 7 7 no
C6 H2 H2 171.6 7 7 7 no
C6 H2 H4 126.5 7 7 7 no
C6 H2 H6 52.4 7 7 7 no
C7 H2 C8 14.0 . . . no
C7 H2 C10 100.0 . . . no
C7 H2 H1 152.8 . . . no
C7 H2 H2 114.5 . . . no
C7 H2 H4 106.8 . . . no
C7 H2 H6 85.8 . . . no
C8 H2 C10 90.3 . . . no
C8 H2 H1 158.1 . . . no
C8 H2 H2 128.4 . . . no
C8 H2 H4 114.5 . . . no
C8 H2 H6 76.8 . . . no
C10 H2 H1 76.1 . . . no
C10 H2 H2 124.1 . . . no
C10 H2 H4 76.0 . . . no
C10 H2 H6 14.4 . . . no
H1 H2 H2 53.0 3_645 3_645 3_645 no
H1 H2 H4 46.0 3_645 3_645 3_645 no
H1 H2 H6 87.7 3_645 3_645 3_645 no
H2 H2 H4 53.1 7_545 7_545 7_545 no
H2 H2 H6 130.0 7_545 7_545 7_545 no
H4 H2 H6 77.8 3_645 3_645 3_645 no
F1 H3 F1 133.8 . . . no
F1 H3 C5 113.1 . . . no
F1 H3 C6 45.8 . . . no
F1 H3 C6 132.5 . . . no
F1 H3 C6 88.2 . . . no
F1 H3 C6 92.9 . . . no
F1 H3 C7 31.6 . . . no
F1 H3 C7 129.4 . . . no
F1 H3 C7 102.3 . . . no
F1 H3 C7 87.7 . . . no
F1 H3 C8 66.9 . . . no
F1 H3 C8 105.1 . . . no
F1 H3 C10 105.3 . . . no
F1 H3 H3 100.2 . . . no
F1 H3 H3 77.0 . . . no
F1 H3 H5 46.0 . . . no
F1 H3 H5 145.0 . . . no
F1 H3 H6 107.5 . . . no
F1 H3 C5 113.1 7 7 7 no
F1 H3 C6 88.2 7 7 7 no
F1 H3 C6 92.9 7 7 7 no
F1 H3 C6 45.8 7 7 7 no
F1 H3 C6 132.5 7 7 7 no
F1 H3 C7 102.3 7 7 7 no
F1 H3 C7 87.7 7 7 7 no
F1 H3 C7 31.6 7 7 7 no
F1 H3 C7 129.4 7 7 7 no
F1 H3 C8 66.9 7 7 7 no
F1 H3 C8 105.1 7 7 7 no
F1 H3 C10 105.3 7 7 7 no
F1 H3 H3 100.2 7 7 7 no
F1 H3 H3 77.0 7 7 7 no
F1 H3 H5 145.0 7 7 7 no
F1 H3 H5 46.0 7 7 7 no
F1 H3 H6 107.5 7 7 7 no
C5 H3 C6 158.4 2 2 2 no
C5 H3 C6 22.3 2 2 2 no
C5 H3 C6 158.4 2 2 2 no
C5 H3 C6 22.3 2 2 2 no
C5 H3 C7 144.5 2 2 2 no
C5 H3 C7 40.4 2 2 2 no
C5 H3 C7 144.5 2 2 2 no
C5 H3 C7 40.4 2 2 2 no
C5 H3 C8 177.8 2 2 2 no
C5 H3 C8 48.1 2 2 2 no
C5 H3 C10 48.0 2 2 2 no
C5 H3 H3 63.1 2 2 2 no
C5 H3 H3 125.2 2 2 2 no
C5 H3 H5 81.0 2 2 2 no
C5 H3 H5 81.0 2 2 2 no
C5 H3 H6 40.3 2 2 2 no
C6 H3 C6 166.6 . . . no
C6 H3 C6 42.4 . . . no
C6 H3 C6 136.6 . . . no
C6 H3 C7 14.2 . . . no
C6 H3 C7 143.8 . . . no
C6 H3 C7 56.6 . . . no
C6 H3 C7 122.8 . . . no
C6 H3 C8 21.3 . . . no
C6 H3 C8 125.0 . . . no
C6 H3 C10 132.1 . . . no
C6 H3 H3 111.4 . . . no
C6 H3 H3 61.1 . . . no
C6 H3 H5 83.3 . . . no
C6 H3 H5 118.6 . . . no
C6 H3 H6 138.7 . . . no
C6 H3 C6 136.6 2 2 2 no
C6 H3 C6 39.7 2 2 2 no
C6 H3 C7 160.6 2 2 2 no
C6 H3 C7 23.2 2 2 2 no
C6 H3 C7 123.4 2 2 2 no
C6 H3 C7 48.0 2 2 2 no
C6 H3 C8 156.7 2 2 2 no
C6 H3 C8 42.0 2 2 2 no
C6 H3 C10 60.3 2 2 2 no
C6 H3 H3 55.3 2 2 2 no
C6 H3 H3 132.1 2 2 2 no
C6 H3 H5 103.1 2 2 2 no
C6 H3 H5 70.6 2 2 2 no
C6 H3 H6 53.3 2 2 2 no
C6 H3 C6 166.6 7 7 7 no
C6 H3 C7 56.6 7 7 7 no
C6 H3 C7 122.8 7 7 7 no
C6 H3 C7 14.2 7 7 7 no
C6 H3 C7 143.8 7 7 7 no
C6 H3 C8 21.3 7 7 7 no
C6 H3 C8 125.0 7 7 7 no
C6 H3 C10 132.1 7 7 7 no
C6 H3 H3 111.4 7 7 7 no
C6 H3 H3 61.1 7 7 7 no
C6 H3 H5 118.6 7 7 7 no
C6 H3 H5 83.3 7 7 7 no
C6 H3 H6 138.7 7 7 7 no
C6 H3 C7 123.4 8 8 8 no
C6 H3 C7 48.0 8 8 8 no
C6 H3 C7 160.6 8 8 8 no
C6 H3 C7 23.2 8 8 8 no
C6 H3 C8 156.7 8 8 8 no
C6 H3 C8 42.0 8 8 8 no
C6 H3 C10 60.3 8 8 8 no
C6 H3 H3 55.3 8 8 8 no
C6 H3 H3 132.1 8 8 8 no
C6 H3 H5 70.6 8 8 8 no
C6 H3 H5 103.1 8 8 8 no
C6 H3 H6 53.3 8 8 8 no
C7 H3 C7 144.1 . . . no
C7 H3 C7 70.7 . . . no
C7 H3 C7 112.7 . . . no
C7 H3 C8 35.4 . . . no
C7 H3 C8 120.9 . . . no
C7 H3 C10 125.2 . . . no
C7 H3 H3 109.4 . . . no
C7 H3 H3 64.2 . . . no
C7 H3 H5 71.0 . . . no
C7 H3 H5 128.8 . . . no
C7 H3 H6 130.4 . . . no
C7 H3 C7 112.7 2 2 2 no
C7 H3 C7 43.0 2 2 2 no
C7 H3 C8 137.8 2 2 2 no
C7 H3 C8 25.0 2 2 2 no
C7 H3 C10 83.5 2 2 2 no
C7 H3 H3 34.8 2 2 2 no
C7 H3 H3 151.1 2 2 2 no
C7 H3 H5 118.3 2 2 2 no
C7 H3 H5 82.6 2 2 2 no
C7 H3 H6 76.4 2 2 2 no
C7 H3 C7 144.1 7 7 7 no
C7 H3 C8 35.4 7 7 7 no
C7 H3 C8 120.9 7 7 7 no
C7 H3 C10 125.2 7 7 7 no
C7 H3 H3 109.4 7 7 7 no
C7 H3 H3 64.2 7 7 7 no
C7 H3 H5 128.8 7 7 7 no
C7 H3 H5 71.0 7 7 7 no
C7 H3 H6 130.4 7 7 7 no
C7 H3 C8 137.8 8 8 8 no
C7 H3 C8 25.0 8 8 8 no
C7 H3 C10 83.5 8 8 8 no
C7 H3 H3 34.8 8 8 8 no
C7 H3 H3 151.1 8 8 8 no
C7 H3 H5 82.6 8 8 8 no
C7 H3 H5 118.3 8 8 8 no
C7 H3 H6 76.4 8 8 8 no
C8 H3 C8 129.8 . . . no
C8 H3 C10 134.2 . . . no
C8 H3 H3 114.8 . . . no
C8 H3 H3 57.0 . . . no
C8 H3 H5 100.2 . . . no
C8 H3 H5 100.2 . . . no
C8 H3 H6 141.9 . . . no
C8 H3 C10 96.0 2 2 2 no
C8 H3 H3 15.0 2 2 2 no
C8 H3 H3 173.3 2 2 2 no
C8 H3 H5 107.6 2 2 2 no
C8 H3 H5 107.6 2 2 2 no
C8 H3 H6 88.3 2 2 2 no
C10 H3 H3 111.0 2 2 2 no
C10 H3 H3 77.2 2 2 2 no
C10 H3 H5 59.3 2 2 2 no
C10 H3 H5 59.3 2 2 2 no
C10 H3 H6 7.7 2 2 2 no
H3 H3 H3 171.8 2 2 2 no
H3 H3 H5 114.6 2 2 2 no
H3 H3 H5 114.6 2 2 2 no
H3 H3 H6 103.3 2 2 2 no
H3 H3 H5 69.1 2_455 2_455 2_455 no
H3 H3 H5 69.1 2_455 2_455 2_455 no
H3 H3 H6 84.9 2_455 2_455 2_455 no
H5 H3 H5 110.8 6_645 6_645 6_645 no
H5 H3 H6 61.8 6_645 6_645 6_645 no
H5 H3 H6 61.8 4_665 4_665 4_665 no
F1 H4 F1 60.6 4_654 4_654 4_654 no
F1 H4 N2 107.2 4_654 4_654 4_654 no
F1 H4 C2 118.5 4_654 4_654 4_654 no
F1 H4 C3 143.5 4_654 4_654 4_654 no
F1 H4 C6 122.5 4_654 4_654 4_654 no
F1 H4 C6 78.0 4_654 4_654 4_654 no
F1 H4 C9 77.7 4_654 4_654 4_654 no
F1 H4 H1 149.7 4_654 4_654 4_654 no
F1 H4 H2 129.0 4_654 4_654 4_654 no
F1 H4 H2 91.3 4_654 4_654 4_654 no
F1 H4 H5 82.8 4_654 4_654 4_654 no
F1 H4 H5 51.5 4_654 4_654 4_654 no
F1 H4 H7 80.8 4_654 4_654 4_654 no
F1 H4 H7 134.0 4_654 4_654 4_654 no
F1 H4 N2 107.2 6_654 6_654 6_654 no
F1 H4 C2 118.5 6_654 6_654 6_654 no
F1 H4 C3 143.5 6_654 6_654 6_654 no
F1 H4 C6 78.0 6_654 6_654 6_654 no
F1 H4 C6 122.5 6_654 6_654 6_654 no
F1 H4 C9 77.7 6_654 6_654 6_654 no
F1 H4 H1 149.7 6_654 6_654 6_654 no
F1 H4 H2 91.3 6_654 6_654 6_654 no
F1 H4 H2 129.0 6_654 6_654 6_654 no
F1 H4 H5 51.5 6_654 6_654 6_654 no
F1 H4 H5 82.8 6_654 6_654 6_654 no
F1 H4 H7 134.0 6_654 6_654 6_654 no
F1 H4 H7 80.8 6_654 6_654 6_654 no
N2 H4 C2 13.6 . . . no
N2 H4 C3 48.7 . . . no
N2 H4 C6 122.8 . . . no
N2 H4 C6 122.8 . . . no
N2 H4 C9 34.3 . . . no
N2 H4 H1 71.4 . . . no
N2 H4 H2 122.2 . . . no
N2 H4 H2 122.2 . . . no
N2 H4 H5 55.9 . . . no
N2 H4 H5 55.9 . . . no
N2 H4 H7 59.2 . . . no
N2 H4 H7 59.2 . . . no
C2 H4 C3 35.1 . . . no
C2 H4 C6 115.7 . . . no
C2 H4 C6 115.7 . . . no
C2 H4 C9 47.8 . . . no
C2 H4 H1 57.8 . . . no
C2 H4 H2 112.2 . . . no
C2 H4 H2 112.2 . . . no
C2 H4 H5 67.1 . . . no
C2 H4 H5 67.1 . . . no
C2 H4 H7 57.9 . . . no
C2 H4 H7 57.9 . . . no
C3 H4 C6 93.3 . . . no
C3 H4 C6 93.3 . . . no
C3 H4 C9 82.9 . . . no
C3 H4 H1 22.7 . . . no
C3 H4 H2 84.5 . . . no
C3 H4 H2 84.5 . . . no
C3 H4 H5 97.4 . . . no
C3 H4 H5 97.4 . . . no
C3 H4 H7 63.5 . . . no
C3 H4 H7 63.5 . . . no
C6 H4 C6 95.2 3_655 3_655 3_655 no
C6 H4 C9 132.4 3_655 3_655 3_655 no
C6 H4 H1 78.1 3_655 3_655 3_655 no
C6 H4 H2 13.8 3_655 3_655 3_655 no
C6 H4 H2 85.1 3_655 3_655 3_655 no
C6 H4 H5 102.0 3_655 3_655 3_655 no
C6 H4 H5 159.1 3_655 3_655 3_655 no
C6 H4 H7 147.7 3_655 3_655 3_655 no
C6 H4 H7 66.1 3_655 3_655 3_655 no
C6 H4 C9 132.4 5_655 5_655 5_655 no
C6 H4 H1 78.1 5_655 5_655 5_655 no
C6 H4 H2 85.1 5_655 5_655 5_655 no
C6 H4 H2 13.8 5_655 5_655 5_655 no
C6 H4 H5 159.1 5_655 5_655 5_655 no
C6 H4 H5 102.0 5_655 5_655 5_655 no
C6 H4 H7 66.1 5_655 5_655 5_655 no
C6 H4 H7 147.7 5_655 5_655 5_655 no
C9 H4 H1 105.6 . . . no
C9 H4 H2 140.9 . . . no
C9 H4 H2 140.9 . . . no
C9 H4 H5 33.0 . . . no
C9 H4 H5 33.0 . . . no
C9 H4 H7 70.0 . . . no
C9 H4 H7 70.0 . . . no
H1 H4 H2 66.7 . . . no
H1 H4 H2 66.7 . . . no
H1 H4 H5 116.9 . . . no
H1 H4 H5 116.9 . . . no
H1 H4 H7 72.6 . . . no
H1 H4 H7 72.6 . . . no
H2 H4 H2 73.8 3_655 3_655 3_655 no
H2 H4 H5 113.6 3_655 3_655 3_655 no
H2 H4 H5 172.5 3_655 3_655 3_655 no
H2 H4 H7 134.1 3_655 3_655 3_655 no
H2 H4 H7 71.3 3_655 3_655 3_655 no
H2 H4 H5 172.5 5_655 5_655 5_655 no
H2 H4 H5 113.6 5_655 5_655 5_655 no
H2 H4 H7 71.3 5_655 5_655 5_655 no
H2 H4 H7 134.1 5_655 5_655 5_655 no
H5 H4 H5 59.0 . . . no
H5 H4 H7 103.0 . . . no
H5 H4 H7 52.5 . . . no
H5 H4 H7 52.5 7 7 7 no
H5 H4 H7 103.0 7 7 7 no
H7 H4 H7 115.7 3_645 3_645 3_645 no
F1 H5 F1 64.4 4_654 4_654 4_654 no
F1 H5 F1 103.4 4_654 4_654 4_654 no
F1 H5 N2 116.4 4_654 4_654 4_654 no
F1 H5 C2 111.3 4_654 4_654 4_654 no
F1 H5 C3 112.9 4_654 4_654 4_654 no
F1 H5 C7 75.7 4_654 4_654 4_654 no
F1 H5 C7 122.9 4_654 4_654 4_654 no
F1 H5 C9 67.7 4_654 4_654 4_654 no
F1 H5 C10 154.6 4_654 4_654 4_654 no
F1 H5 H1 105.0 4_654 4_654 4_654 no
F1 H5 H3 101.5 4_654 4_654 4_654 no
F1 H5 H4 70.4 4_654 4_654 4_654 no
F1 H5 H5 45.3 4_654 4_654 4_654 no
F1 H5 H6 139.1 4_654 4_654 4_654 no
F1 H5 H7 166.4 4_654 4_654 4_654 no
F1 H5 F1 85.7 6_654 6_654 6_654 no
F1 H5 N2 164.3 6_654 6_654 6_654 no
F1 H5 C2 166.4 6_654 6_654 6_654 no
F1 H5 C3 146.6 6_654 6_654 6_654 no
F1 H5 C7 14.6 6_654 6_654 6_654 no
F1 H5 C7 93.6 6_654 6_654 6_654 no
F1 H5 C9 124.9 6_654 6_654 6_654 no
F1 H5 C10 96.7 6_654 6_654 6_654 no
F1 H5 H1 130.0 6_654 6_654 6_654 no
F1 H5 H3 38.8 6_654 6_654 6_654 no
F1 H5 H4 100.4 6_654 6_654 6_654 no
F1 H5 H5 109.7 6_654 6_654 6_654 no
F1 H5 H6 81.7 6_654 6_654 6_654 no
F1 H5 H7 107.8 6_654 6_654 6_654 no
F1 H5 N2 78.9 3_755 3_755 3_755 no
F1 H5 C2 107.9 3_755 3_755 3_755 no
F1 H5 C3 125.3 3_755 3_755 3_755 no
F1 H5 C7 73.5 3_755 3_755 3_755 no
F1 H5 C7 19.5 3_755 3_755 3_755 no
F1 H5 C9 131.3 3_755 3_755 3_755 no
F1 H5 C10 91.1 3_755 3_755 3_755 no
F1 H5 H1 141.6 3_755 3_755 3_755 no
F1 H5 H3 87.5 3_755 3_755 3_755 no
F1 H5 H4 167.8 3_755 3_755 3_755 no
F1 H5 H5 107.5 3_755 3_755 3_755 no
F1 H5 H6 95.8 3_755 3_755 3_755 no
F1 H5 H7 86.5 3_755 3_755 3_755 no
N2 H5 C2 29.2 . . . no
N2 H5 C3 48.9 . . . no
N2 H5 C7 151.9 . . . no
N2 H5 C7 72.7 . . . no
N2 H5 C9 65.6 . . . no
N2 H5 C10 86.5 . . . no
N2 H5 H1 65.6 . . . no
N2 H5 H3 141.7 . . . no
N2 H5 H4 94.2 . . . no
N2 H5 H5 72.8 . . . no
N2 H5 H6 102.5 . . . no
N2 H5 H7 74.4 . . . no
C2 H5 C3 21.0 . . . no
C2 H5 C7 171.9 . . . no
C2 H5 C7 99.2 . . . no
C2 H5 C9 45.6 . . . no
C2 H5 C10 83.0 . . . no
C2 H5 H1 36.9 . . . no
C2 H5 H3 138.6 . . . no
C2 H5 H4 66.3 . . . no
C2 H5 H5 67.2 . . . no
C2 H5 H6 96.2 . . . no
C2 H5 H7 73.6 . . . no
C3 H5 C7 153.1 . . . no
C3 H5 C7 112.3 . . . no
C3 H5 C9 46.0 . . . no
C3 H5 C10 72.9 . . . no
C3 H5 H1 16.8 . . . no
C3 H5 H3 121.5 . . . no
C3 H5 H4 52.1 . . . no
C3 H5 H5 75.4 . . . no
C3 H5 H6 82.7 . . . no
C3 H5 H7 66.8 . . . no
C7 H5 C7 79.5 6_654 6_654 6_654 no
C7 H5 C9 139.3 6_654 6_654 6_654 no
C7 H5 C10 89.0 6_654 6_654 6_654 no
C7 H5 H1 138.8 6_654 6_654 6_654 no
C7 H5 H3 33.4 6_654 6_654 6_654 no
C7 H5 H4 113.9 6_654 6_654 6_654 no
C7 H5 H5 120.4 6_654 6_654 6_654 no
C7 H5 H6 75.7 6_654 6_654 6_654 no
C7 H5 H7 98.7 6_654 6_654 6_654 no
C7 H5 C9 135.8 3_755 3_755 3_755 no
C7 H5 C10 72.5 3_755 3_755 3_755 no
C7 H5 H1 126.7 3_755 3_755 3_755 no
C7 H5 H3 82.6 3_755 3_755 3_755 no
C7 H5 H4 164.3 3_755 3_755 3_755 no
C7 H5 H5 121.1 3_755 3_755 3_755 no
C7 H5 H6 79.3 3_755 3_755 3_755 no
C7 H5 H7 67.1 3_755 3_755 3_755 no
C9 H5 C10 117.4 . . . no
C9 H5 H1 44.3 . . . no
C9 H5 H3 140.7 . . . no
C9 H5 H4 36.9 . . . no
C9 H5 H5 32.0 . . . no
C9 H5 H6 122.7 . . . no
C9 H5 H7 112.8 . . . no
C10 H5 H1 73.4 3_655 3_655 3_655 no
C10 H5 H3 57.8 3_655 3_655 3_655 no
C10 H5 H4 98.6 3_655 3_655 3_655 no
C10 H5 H5 148.4 3_655 3_655 3_655 no
C10 H5 H6 16.1 3_655 3_655 3_655 no
C10 H5 H7 12.4 3_655 3_655 3_655 no
H1 H5 H3 111.2 . . . no
H1 H5 H4 37.6 . . . no
H1 H5 H5 76.3 . . . no
H1 H5 H6 79.0 . . . no
H1 H5 H7 70.8 . . . no
H3 H5 H4 103.9 4_664 4_664 4_664 no
H3 H5 H5 145.4 4_664 4_664 4_664 no
H3 H5 H6 43.1 4_664 4_664 4_664 no
H3 H5 H7 69.2 4_664 4_664 4_664 no
H4 H5 H5 60.5 . . . no
H4 H5 H6 95.5 . . . no
H4 H5 H7 101.5 . . . no
H5 H5 H6 154.4 7 7 7 no
H5 H5 H7 140.7 7 7 7 no
H6 H5 H7 28.4 3_655 3_655 3_655 no
N1 H6 C3 45.7 . . . no
N1 H6 C4 33.7 . . . no
N1 H6 C5 34.9 . . . no
N1 H6 C6 54.1 . . . no
N1 H6 C6 54.1 . . . no
N1 H6 C7 71.8 . . . no
N1 H6 C7 71.8 . . . no
N1 H6 C8 139.4 . . . no
N1 H6 C10 79.2 . . . no
N1 H6 H1 60.4 . . . no
N1 H6 H2 53.7 . . . no
N1 H6 H2 53.7 . . . no
N1 H6 H3 129.1 . . . no
N1 H6 H5 115.5 . . . no
N1 H6 H5 115.5 . . . no
N1 H6 H7 96.1 . . . no
N1 H6 H7 96.1 . . . no
C3 H6 C4 11.9 . . . no
C3 H6 C5 80.6 . . . no
C3 H6 C6 95.0 . . . no
C3 H6 C6 95.0 . . . no
C3 H6 C7 114.7 . . . no
C3 H6 C7 114.7 . . . no
C3 H6 C8 175.0 . . . no
C3 H6 C10 33.6 . . . no
C3 H6 H1 14.7 . . . no
C3 H6 H2 86.2 . . . no
C3 H6 H2 86.2 . . . no
C3 H6 H3 174.8 . . . no
C3 H6 H5 106.7 . . . no
C3 H6 H5 106.7 . . . no
C3 H6 H7 57.1 . . . no
C3 H6 H7 57.1 . . . no
C4 H6 C5 68.7 . . . no
C4 H6 C6 84.1 . . . no
C4 H6 C6 84.1 . . . no
C4 H6 C7 103.6 . . . no
C4 H6 C7 103.6 . . . no
C4 H6 C8 173.1 . . . no
C4 H6 C10 45.5 . . . no
C4 H6 H1 26.7 . . . no
C4 H6 H2 77.2 . . . no
C4 H6 H2 77.2 . . . no
C4 H6 H3 162.9 . . . no
C4 H6 H5 110.4 . . . no
C4 H6 H5 110.4 . . . no
C4 H6 H7 67.0 . . . no
C4 H6 H7 67.0 . . . no
C5 H6 C6 28.6 . . . no
C5 H6 C6 28.6 . . . no
C5 H6 C7 39.9 . . . no
C5 H6 C7 39.9 . . . no
C5 H6 C8 104.4 . . . no
C5 H6 C10 114.2 . . . no
C5 H6 H1 95.3 . . . no
C5 H6 H2 40.2 . . . no
C5 H6 H2 40.2 . . . no
C5 H6 H3 94.2 . . . no
C5 H6 H5 111.4 . . . no
C5 H6 H5 111.4 . . . no
C5 H6 H7 125.6 . . . no
C5 H6 H7 125.6 . . . no
C6 H6 C6 49.4 . . . no
C6 H6 C7 20.1 . . . no
C6 H6 C7 48.3 . . . no
C6 H6 C8 89.6 . . . no
C6 H6 C10 124.9 . . . no
C6 H6 H1 108.3 . . . no
C6 H6 H2 17.6 . . . no
C6 H6 H2 65.5 . . . no
C6 H6 H3 80.3 . . . no
C6 H6 H5 83.6 . . . no
C6 H6 H5 130.0 . . . no
C6 H6 H7 150.2 . . . no
C6 H6 H7 117.1 . . . no
C6 H6 C7 48.3 7 7 7 no
C6 H6 C7 20.1 7 7 7 no
C6 H6 C8 89.6 7 7 7 no
C6 H6 C10 124.9 7 7 7 no
C6 H6 H1 108.3 7 7 7 no
C6 H6 H2 65.5 7 7 7 no
C6 H6 H2 17.6 7 7 7 no
C6 H6 H3 80.3 7 7 7 no
C6 H6 H5 130.0 7 7 7 no
C6 H6 H5 83.6 7 7 7 no
C6 H6 H7 117.1 7 7 7 no
C6 H6 H7 150.2 7 7 7 no
C7 H6 C7 38.3 . . . no
C7 H6 C8 69.9 . . . no
C7 H6 C10 144.8 . . . no
C7 H6 H1 128.3 . . . no
C7 H6 H2 34.0 . . . no
C7 H6 H2 66.0 . . . no
C7 H6 H3 60.4 . . . no
C7 H6 H5 81.7 . . . no
C7 H6 H5 116.6 . . . no
C7 H6 H7 164.8 . . . no
C7 H6 H7 129.9 . . . no
C7 H6 C8 69.9 7 7 7 no
C7 H6 C10 144.8 7 7 7 no
C7 H6 H1 128.3 7 7 7 no
C7 H6 H2 66.0 7 7 7 no
C7 H6 H2 34.0 7 7 7 no
C7 H6 H3 60.4 7 7 7 no
C7 H6 H5 116.6 7 7 7 no
C7 H6 H5 81.7 7 7 7 no
C7 H6 H7 129.9 7 7 7 no
C7 H6 H7 164.8 7 7 7 no
C8 H6 C10 141.4 2_455 2_455 2_455 no
C8 H6 H1 160.3 2_455 2_455 2_455 no
C8 H6 H2 97.6 2_455 2_455 2_455 no
C8 H6 H2 97.6 2_455 2_455 2_455 no
C8 H6 H3 10.2 2_455 2_455 2_455 no
C8 H6 H5 71.6 2_455 2_455 2_455 no
C8 H6 H5 71.6 2_455 2_455 2_455 no
C8 H6 H7 118.8 2_455 2_455 2_455 no
C8 H6 H7 118.8 2_455 2_455 2_455 no
C10 H6 H1 18.8 . . . no
C10 H6 H2 111.5 . . . no
C10 H6 H2 111.5 . . . no
C10 H6 H3 151.6 . . . no
C10 H6 H5 93.6 . . . no
C10 H6 H5 93.6 . . . no
C10 H6 H7 34.0 . . . no
C10 H6 H7 34.0 . . . no
H1 H6 H2 97.5 . . . no
H1 H6 H2 97.5 . . . no
H1 H6 H3 170.5 . . . no
H1 H6 H5 101.3 . . . no
H1 H6 H5 101.3 . . . no
H1 H6 H7 45.7 . . . no
H1 H6 H7 45.7 . . . no
H2 H6 H2 80.1 . . . no
H2 H6 H3 89.8 . . . no
H2 H6 H5 71.6 . . . no
H2 H6 H5 147.6 . . . no
H2 H6 H7 143.1 . . . no
H2 H6 H7 99.6 . . . no
H2 H6 H3 89.8 7 7 7 no
H2 H6 H5 147.6 7 7 7 no
H2 H6 H5 71.6 7 7 7 no
H2 H6 H7 99.6 7 7 7 no
H2 H6 H7 143.1 7 7 7 no
H3 H6 H5 75.1 2_455 2_455 2_455 no
H3 H6 H5 75.1 2_455 2_455 2_455 no
H3 H6 H7 127.0 2_455 2_455 2_455 no
H3 H6 H7 127.0 2_455 2_455 2_455 no
H5 H6 H5 128.9 3_645 3_645 3_645 no
H5 H6 H7 112.5 3_645 3_645 3_645 no
H5 H6 H7 59.6 3_645 3_645 3_645 no
H5 H6 H7 59.6 5_665 5_665 5_665 no
H5 H6 H7 112.5 5_665 5_665 5_665 no
H7 H6 H7 59.0 . . . no
O1 H7 N1 111.7 1_455 1_455 1_455 no
O1 H7 N2 83.2 1_455 1_455 1_455 no
O1 H7 C2 102.3 1_455 1_455 1_455 no
O1 H7 C3 65.6 1_455 1_455 1_455 no
O1 H7 C3 100.3 1_455 1_455 1_455 no
O1 H7 C4 91.1 1_455 1_455 1_455 no
O1 H7 C5 134.0 1_455 1_455 1_455 no
O1 H7 C6 58.7 1_455 1_455 1_455 no
O1 H7 C7 80.1 1_455 1_455 1_455 no
O1 H7 C9 125.5 1_455 1_455 1_455 no
O1 H7 C10 102.3 1_455 1_455 1_455 no
O1 H7 H1 46.1 1_455 1_455 1_455 no
O1 H7 H1 112.4 1_455 1_455 1_455 no
O1 H7 H4 136.6 1_455 1_455 1_455 no
O1 H7 H5 129.2 1_455 1_455 1_455 no
O1 H7 H6 135.6 1_455 1_455 1_455 no
O1 H7 H7 75.5 1_455 1_455 1_455 no
N1 H7 N2 127.0 . . . no
N1 H7 C2 106.8 . . . no
N1 H7 C3 47.2 . . . no
N1 H7 C3 84.3 . . . no
N1 H7 C4 20.6 . . . no
N1 H7 C5 24.5 . . . no
N1 H7 C6 169.3 . . . no
N1 H7 C7 163.0 . . . no
N1 H7 C9 105.4 . . . no
N1 H7 C10 44.2 . . . no
N1 H7 H1 66.8 . . . no
N1 H7 H1 71.8 . . . no
N1 H7 H4 88.9 . . . no
N1 H7 H5 111.9 . . . no
N1 H7 H6 53.2 . . . no
N1 H7 H7 75.4 . . . no
N2 H7 C2 23.3 3_655 3_655 3_655 no
N2 H7 C3 110.6 3_655 3_655 3_655 no
N2 H7 C3 42.7 3_655 3_655 3_655 no
N2 H7 C4 128.2 3_655 3_655 3_655 no
N2 H7 C5 128.7 3_655 3_655 3_655 no
N2 H7 C6 59.2 3_655 3_655 3_655 no
N2 H7 C7 64.8 3_655 3_655 3_655 no
N2 H7 C9 42.3 3_655 3_655 3_655 no
N2 H7 C10 170.8 3_655 3_655 3_655 no
N2 H7 H1 101.8 3_655 3_655 3_655 no
N2 H7 H1 56.0 3_655 3_655 3_655 no
N2 H7 H4 54.9 3_655 3_655 3_655 no
N2 H7 H5 49.6 3_655 3_655 3_655 no
N2 H7 H6 140.9 3_655 3_655 3_655 no
N2 H7 H7 154.2 3_655 3_655 3_655 no
C2 H7 C3 106.7 3_655 3_655 3_655 no
C2 H7 C3 25.5 3_655 3_655 3_655 no
C2 H7 C4 114.1 3_655 3_655 3_655 no
C2 H7 C5 105.4 3_655 3_655 3_655 no
C2 H7 C6 81.0 3_655 3_655 3_655 no
C2 H7 C7 81.4 3_655 3_655 3_655 no
C2 H7 C9 27.1 3_655 3_655 3_655 no
C2 H7 C10 147.9 3_655 3_655 3_655 no
C2 H7 H1 105.8 3_655 3_655 3_655 no
C2 H7 H1 35.2 3_655 3_655 3_655 no
C2 H7 H4 34.3 3_655 3_655 3_655 no
C2 H7 H5 40.0 3_655 3_655 3_655 no
C2 H7 H6 121.8 3_655 3_655 3_655 no
C2 H7 H7 177.4 3_655 3_655 3_655 no
C3 H7 C3 82.7 . . . no
C3 H7 C4 28.0 . . . no
C3 H7 C5 71.6 . . . no
C3 H7 C6 124.1 . . . no
C3 H7 C7 145.7 . . . no
C3 H7 C9 126.3 . . . no
C3 H7 C10 66.0 . . . no
C3 H7 H1 19.7 . . . no
C3 H7 H1 80.6 . . . no
C3 H7 H4 115.5 . . . no
C3 H7 H5 140.5 . . . no
C3 H7 H6 94.4 . . . no
C3 H7 H7 73.7 . . . no
C3 H7 C4 88.8 3_655 3_655 3_655 no
C3 H7 C5 90.0 3_655 3_655 3_655 no
C3 H7 C6 101.5 3_655 3_655 3_655 no
C3 H7 C7 106.2 3_655 3_655 3_655 no
C3 H7 C9 45.2 3_655 3_655 3_655 no
C3 H7 C10 128.4 3_655 3_655 3_655 no
C3 H7 H1 86.1 3_655 3_655 3_655 no
C3 H7 H1 15.2 3_655 3_655 3_655 no
C3 H7 H4 42.1 3_655 3_655 3_655 no
C3 H7 H5 59.9 3_655 3_655 3_655 no
C3 H7 H6 116.8 3_655 3_655 3_655 no
C3 H7 H7 155.7 3_655 3_655 3_655 no
C4 H7 C5 44.1 . . . no
C4 H7 C6 149.2 . . . no
C4 H7 C7 163.7 . . . no
C4 H7 C9 121.1 . . . no
C4 H7 C10 45.3 . . . no
C4 H7 H1 46.9 . . . no
C4 H7 H1 79.9 . . . no
C4 H7 H4 105.4 . . . no
C4 H7 H5 130.4 . . . no
C4 H7 H6 67.4 . . . no
C4 H7 H7 67.5 . . . no
C5 H7 C6 161.3 . . . no
C5 H7 C7 139.6 . . . no
C5 H7 C9 93.2 . . . no
C5 H7 C10 42.5 . . . no
C5 H7 H1 90.9 . . . no
C5 H7 H1 75.1 . . . no
C5 H7 H4 77.3 . . . no
C5 H7 H5 94.7 . . . no
C5 H7 H6 32.8 . . . no
C5 H7 H7 77.1 . . . no
C6 H7 C7 22.5 7_455 7_455 7_455 no
C6 H7 C9 84.9 7_455 7_455 7_455 no
C6 H7 C10 129.9 7_455 7_455 7_455 no
C6 H7 H1 104.4 7_455 7_455 7_455 no
C6 H7 H1 115.2 7_455 7_455 7_455 no
C6 H7 H4 101.4 7_455 7_455 7_455 no
C6 H7 H5 78.8 7_455 7_455 7_455 no
C6 H7 H6 129.1 7_455 7_455 7_455 no
C6 H7 H7 96.7 7_455 7_455 7_455 no
C7 H7 C9 75.0 7_455 7_455 7_455 no
C7 H7 C10 123.1 7_455 7_455 7_455 no
C7 H7 H1 126.1 7_455 7_455 7_455 no
C7 H7 H1 116.1 7_455 7_455 7_455 no
C7 H7 H4 90.3 7_455 7_455 7_455 no
C7 H7 H5 64.7 7_455 7_455 7_455 no
C7 H7 H6 109.8 7_455 7_455 7_455 no
C7 H7 H7 96.8 7_455 7_455 7_455 no
C9 H7 C10 131.9 3_655 3_655 3_655 no
C9 H7 H1 131.1 3_655 3_655 3_655 no
C9 H7 H1 45.9 3_655 3_655 3_655 no
C9 H7 H4 16.6 3_655 3_655 3_655 no
C9 H7 H5 14.7 3_655 3_655 3_655 no
C9 H7 H6 98.6 3_655 3_655 3_655 no
C9 H7 H7 154.1 3_655 3_655 3_655 no
C10 H7 H1 77.6 . . . no
C10 H7 H1 114.9 . . . no
C10 H7 H4 117.9 . . . no
C10 H7 H5 127.1 . . . no
C10 H7 H6 35.2 . . . no
C10 H7 H7 34.7 . . . no
H1 H7 H1 88.9 . . . no
H1 H7 H4 125.8 . . . no
H1 H7 H5 145.5 . . . no
H1 H7 H6 110.2 . . . no
H1 H7 H7 73.7 . . . no
H1 H7 H4 36.8 3_655 3_655 3_655 no
H1 H7 H5 60.0 3_655 3_655 3_655 no
H1 H7 H6 101.8 3_655 3_655 3_655 no
H1 H7 H7 146.8 3_655 3_655 3_655 no
H4 H7 H5 26.0 3_655 3_655 3_655 no
H4 H7 H6 87.6 3_655 3_655 3_655 no
H4 H7 H7 147.8 3_655 3_655 3_655 no
H5 H7 H6 92.0 5_665 5_665 5_665 no
H5 H7 H7 140.7 5_665 5_665 5_665 no
H6 H7 H7 60.5 . . . no

loop_
_geom_bond_atom_site_label_1
_geom_bond_atom_site_label_2
_geom_bond_distance
_geom_bond_site_symmetry_1
_geom_bond_site_symmetry_2
_geom_bond_publ_flag
F1 F1 3.28(1) . . ?
F1 N2 3.502(7) . . ?
F1 C5 3.501(7) . . ?
F1 C6 2.326(6) . . ?
F1 C7 1.189(8) . . ?
F1 C7 3.351(11) . . ?
F1 C8 2.079(7) . . ?
F1 C9 3.194(7) . . ?
F1 C9 3.568(7) . . ?
F1 H2 2.62 . . no
F1 H3 2.26 . . no
F1 H4 3.25 . . no
F1 H5 2.59 . . no
F1 H5 3.43 . . no
F1 H5 2.91 . . no
O1 N1 2.256(4) . . ?
O1 N2 2.282(5) . . ?
O1 C1 1.233(6) . . ?
O1 C2 3.432(6) . . ?
O1 C3 3.166(6) . . ?
O1 C4 3.499(5) . . ?
O1 C5 2.646(5) . . ?
O1 C6 3.248(5) . . ?
O1 C6 3.248(5) . . ?
O1 C6 3.536(5) . . ?
O1 C6 3.536(5) . . ?
O1 C10 3.399(6) . . ?
O1 H1 2.30 . . no
O1 H2 3.38 . . no
O1 H2 3.38 . . no
O1 H2 2.66 . . no
O1 H2 2.66 . . no
O1 H7 3.08 . . no
O1 H7 3.08 . . no
N1 N2 2.391(5) . . ?
N1 C1 1.405(6) . . ?
N1 C2 2.680(6) . . ?
N1 C3 2.335(5) . . ?
N1 C4 1.362(6) . . ?
N1 C5 1.434(6) . . ?
N1 C6 2.413(5) . . ?
N1 C6 2.413(5) . . ?
N1 C10 2.461(6) . . ?
N1 H1 3.19 . . no
N1 H2 2.60 . . no
N1 H2 2.60 . . no
N1 H6 2.45 . . no
N1 H7 3.04 . . no
N1 H7 3.04 . . no
N2 C1 1.363(6) . . ?
N2 C2 1.297(5) . . ?
N2 C3 2.374(6) . . ?
N2 C4 2.768(6) . . ?
N2 C6 3.359(5) . . ?
N2 C6 3.359(5) . . ?
N2 C9 2.369(6) . . ?
N2 H1 3.20 . . no
N2 H2 2.79 . . no
N2 H2 2.79 . . no
N2 H4 3.12 . . no
N2 H5 2.59 . . no
N2 H5 2.59 . . no
N2 H7 3.28 . . no
N2 H7 3.28 . . no
C1 C2 2.289(6) . . ?
C1 C3 2.725(7) . . ?
C1 C4 2.402(6) . . ?
C1 C5 2.430(7) . . ?
C1 C6 3.236(6) . . ?
C1 C6 3.236(6) . . ?
C1 H1 3.44 . . no
C1 H2 3.27 . . no
C1 H2 3.27 . . no
C1 H2 2.95 . . no
C1 H2 2.95 . . no
C2 C3 1.395(6) . . ?
C2 C4 2.365(7) . . ?
C2 C9 1.494(7) . . ?
C2 H1 2.03 . . no
C2 H4 1.97 . . no
C2 H5 1.98 . . no
C2 H5 1.98 . . no
C2 H7 2.95 . . no
C2 H7 2.95 . . no
C3 C4 1.352(6) . . ?
C3 C9 2.506(7) . . ?
C3 C10 2.512(7) . . ?
C3 H1 0.94 . . no
C3 H2 3.55 . . no
C3 H2 3.55 . . no
C3 H4 2.43 . . no
C3 H5 3.05 . . no
C3 H5 3.05 . . no
C3 H6 3.26 . . no
C3 H7 2.74 . . no
C3 H7 2.74 . . no
C3 H7 3.24 . . no
C3 H7 3.24 . . no
C4 C5 2.442(6) . . ?
C4 C6 3.283(6) . . ?
C4 C6 3.283(6) . . ?
C4 C10 1.505(6) . . ?
C4 H1 2.00 . . no
C4 H2 3.33 . . no
C4 H2 3.33 . . no
C4 H6 2.01 . . no
C4 H7 2.01 . . no
C4 H7 2.01 . . no
C5 C6 1.354(5) . . ?
C5 C6 1.354(5) . . ?
C5 C7 2.355(7) . . ?
C5 C7 2.355(7) . . ?
C5 C8 2.741(8) . . ?
C5 C10 2.830(6) . . ?
C5 H2 2.03 . . no
C5 H2 2.03 . . no
C5 H3 3.54 . . no
C5 H6 2.30 . . no
C5 H7 3.45 . . no
C5 H7 3.45 . . no
C6 C6 2.348(10) . . ?
C6 C7 1.362(5) . . ?
C6 C7 2.720(10) . . ?
C6 C8 2.376(7) . . ?
C6 C10 3.449(5) . . ?
C6 H2 0.97 . . no
C6 H2 3.22 . . no
C6 H3 3.25 . . no
C6 H3 3.45 . . no
C6 H4 3.45 . . no
C6 H6 2.81 . . no
C6 H7 3.51 . . no
C7 C7 2.36(2) . . ?
C7 C8 1.375(7) . . ?
C7 H2 2.02 . . no
C7 H3 2.04 . . no
C7 H3 3.22 . . no
C7 H5 3.50 . . no
C7 H5 3.43 . . no
C7 H6 3.60 . . no
C7 H7 3.49 . . no
C8 H2 3.24 . . no
C8 H2 3.24 . . no
C8 H3 0.96 . . no
C8 H3 3.12 . . no
C8 H6 3.34 . . no
C9 H1 2.66 . . no
C9 H4 1.00 . . no
C9 H5 0.91 . . no
C9 H5 0.91 . . no
C9 H7 3.28 . . no
C9 H7 3.28 . . no
C10 H1 2.70 . . no
C10 H2 3.60 . . no
C10 H2 3.60 . . no
C10 H3 3.41 . . no
C10 H5 3.47 . . no
C10 H5 3.47 . . no
C10 H6 0.96 . . no
C10 H7 0.93 . . no
C10 H7 0.93 . . no
H1 H2 2.83 . . no
H1 H2 2.83 . . no
H1 H4 2.21 . . no
H1 H5 3.23 . . no
H1 H5 3.23 . . no
H1 H6 3.59 . . no
H1 H7 2.74 . . no
H1 H7 2.74 . . no
H1 H7 3.53 . . no
H1 H7 3.53 . . no
H2 H2 3.41 . . no
H2 H4 2.84 . . no
H2 H6 3.13 . . no
H3 H3 3.53 . . no
H3 H3 3.53 . . no
H3 H5 3.59 . . no
H3 H5 3.59 . . no
H3 H6 2.54 . . no
H4 H5 1.56 . . no
H4 H5 1.56 . . no
H4 H7 3.49 . . no
H4 H7 3.49 . . no
H5 H5 1.54 . . no
H5 H6 3.27 . . no
H5 H7 2.82 . . no
H6 H7 1.56 . . no
H6 H7 1.56 . . no
H7 H7 1.54 . . no

loop_
_geom_contact_atom_site_label_1
_geom_contact_atom_site_label_2
_geom_contact_distance
_geom_contact_site_symmetry_1
_geom_contact_site_symmetry_2
_geom_contact_publ_flag
F1 H5 2.5882 . 6_645 no
F1 H5 2.9053 . 3_745 no
F1 C9 3.194(7) . 4_655 no
F1 F1 3.28(1) . 7_545 no
F1 N2 3.502(7) . 3_745 no
F1 C9 3.568(7) . 3_745 no
O1 H1 2.2956 . 1_655 no
O1 H2 2.6623 . 3_755 no
O1 H2 2.6623 . 5_755 no
O1 C3 3.166(6) . 1_655 no
O1 C10 3.399(6) . 1_655 no
O1 C6 3.536(5) . 3_755 no
O1 C6 3.536(5) . 5_755 no
N2 H2 2.7893 . 3_755 no
N2 H2 2.7893 . 5_755 no
N2 C6 3.359(5) . 3_755 no
N2 C6 3.359(5) . 5_755 no
C1 H2 2.9507 . 3_755 no
C1 H2 2.9507 . 5_755 no
C2 H7 2.9543 . 3_645 no
C2 H7 2.9543 . 5_665 no
H3 H6 2.5362 . 2 no

loop_
_geom_torsion_atom_site_label_1
_geom_torsion_atom_site_label_2
_geom_torsion_atom_site_label_3
_geom_torsion_atom_site_label_4
_geom_torsion_site_symmetry_1
_geom_torsion_site_symmetry_2
_geom_torsion_site_symmetry_3
_geom_torsion_site_symmetry_4
_geom_torsion
_geom_torsion_publ_flag
? ? ? ? ? ? ? ? ? ?
